data_7114264
loop_
_publ_author_name
'Boskovic, Colette'
'Huffman, John C.'
'Christou, George'

_publ_section_title
;
 A new synthetic method to Mn carboxylate clusters: reductive
 fragmentation of [Mn12O12(O2CR)16(H2O)4] to [Mn8O2(O2CR)14(RCO2H)4] (R =
 CH2But)
;
_journal_issue 21
_journal_name_full 'Chemical Communications'
_journal_page_first 2502
_journal_paper_doi 10.1039/b206751j
_journal_year 2002
_chemical_formula_sum 'C115 H211 Mn8 N O40'
_chemical_formula_weight 2687.43
_space_group_IT_number 2
_symmetry_cell_setting triclinic
_symmetry_space_group_name_Hall '-P 1'
_symmetry_space_group_name_H-M 'P -1'
_audit_creation_method 'minor manual editing of SDT2CIF v. 1.2 BETA  output'
_cell_angle_alpha 78.7348(12)
_cell_angle_beta 84.8151(12)
_cell_angle_gamma 61.9138(6)
_cell_formula_units_Z 2
_cell_length_a 14.7812(4)
_cell_length_b 15.0833(4)
_cell_length_c 35.2358(9)
_cell_measurement_reflns_used 6647
_cell_measurement_temperature 117(2)
_cell_measurement_theta_max 27.48
_cell_measurement_theta_min 2.36
_cell_volume 6797.2(3)
_computing_cell_refinement 'SAINT (Bruker, 1999)'
_computing_data_collection 'SMART (Bruker, 1999)'
_computing_data_reduction 'SAINT (Bruker, 1999), XTEL (local package)'
_computing_molecular_graphics 'XTEL, local package'
_computing_publication_material 'XTEL, local package'
_computing_structure_refinement 'XTEL, local package'
_computing_structure_solution 'SHELXS-97 (Sheldrick, 1997)'
_diffrn_ambient_temperature 117(2)
_diffrn_detector 'CCD area detector'
_diffrn_detector_area_resol_mean 44.52
_diffrn_detector_type 'Bruker SMART 6000'
_diffrn_measured_fraction_theta_full 1
_diffrn_measured_fraction_theta_max 1
_diffrn_measurement_details '   0.30 degree frames measured for  30.14 seconds each'
_diffrn_measurement_device 'three-circle goniometer with fixed chi'
_diffrn_measurement_device_type 'Bruker Platform goniometer'
_diffrn_measurement_method '\w scans'
_diffrn_radiation_type 'Mo K\a'
_diffrn_radiation_wavelength 0.71073
_diffrn_reflns_av_R_equivalents 0.033
_diffrn_reflns_limit_h_max 19
_diffrn_reflns_limit_h_min -19
_diffrn_reflns_limit_k_max 19
_diffrn_reflns_limit_k_min -19
_diffrn_reflns_limit_l_max 45
_diffrn_reflns_limit_l_min -45
_diffrn_reflns_number 20140
_diffrn_reflns_theta_full 27.5488
_diffrn_reflns_theta_max 27.5488
_diffrn_reflns_theta_min 2.14136
_diffrn_standards_decay_% 0.00
_diffrn_standards_interval_time 914
_diffrn_standards_number 6648
_exptl_absorpt_coefficient_mu 0.7924
_exptl_absorpt_correction_T_max 1.000000
_exptl_absorpt_correction_T_min 0.854533
_exptl_absorpt_correction_type semi-empirical
_exptl_absorpt_process_details SADABS
_exptl_crystal_colour orange/brown
_exptl_crystal_density_diffrn 1.313
_exptl_crystal_density_method 'not measured'
_exptl_crystal_description irregular
_exptl_crystal_F_000 2856
_exptl_crystal_size_max .30
_exptl_crystal_size_mid .3
_exptl_crystal_size_min .25
_refine_diff_density_max 0.96
_refine_diff_density_min -0.49
_refine_ls_abs_structure_details none
_refine_ls_extinction_expression
;                                                                               
Larson, A. C. (1967).  Acta Cryst. 23, p. 664.  Eq. (3)                         
;
_refine_ls_extinction_method none
_refine_ls_goodness_of_fit_ref 1.5095
_refine_ls_matrix_type full
_refine_ls_number_parameters 1436
_refine_ls_number_reflns 20140
_refine_ls_R_factor_gt 0.0441
_refine_ls_shift/su_max 0.0485
_refine_ls_structure_factor_coef F
_refine_ls_weighting_details w^-1^=\s^2^(F)+(.07F)^2^
_refine_ls_weighting_scheme calc
_refine_ls_wR_factor_ref 0.0436
_reflns_number_gt 20140
_reflns_number_total 31255
_reflns_threshold_expression 'Fo^2^> 2.33\s(Fo^2^)'
_cod_data_source_file b206751j.txt
_cod_data_source_block MSC00107
_cod_original_formula_sum 'C115 H211 Mn8 N1 O40'
_cod_database_code 7114264

loop_
_symmetry_equiv_pos_as_xyz
x,y,z
-x,-y,-z

loop_
_atom_site_label
_atom_site_type_symbol
_atom_site_fract_x
_atom_site_fract_y
_atom_site_fract_z
_atom_site_U_iso_or_equiv
_atom_site_adp_type
_atom_site_occupancy
_atom_site_disorder_group
Mn1 MN 0.13385(3) 0.48990(3) 0.136906(12) 0.01984(19) Uani 1 0
Mn2 MN 0.33281(3) 0.21927(3) 0.155284(13) 0.02066(19) Uani 1 0
Mn3 MN 0.28203(3) 0.40949(3) 0.209202(12) 0.01641(18) Uani 1 0
Mn4 MN 0.16691(3) 0.30311(3) 0.218982(12) 0.01675(18) Uani 1 0
Mn5 MN 0.36452(3) 0.23870(3) 0.285909(12) 0.01881(19) Uani 1 0
Mn6 MN 0.07353(3) 0.47194(3) 0.271822(12) 0.01752(18) Uani 1 0
Mn7 MN 0.06682(3) 0.37448(3) 0.365646(13) 0.0221(2) Uani 1 0
Mn8 MN 0.33713(4) 0.35601(4) 0.359754(13) 0.0252(2) Uani 1 0
O9 O 0.22987(14) 0.35598(13) 0.17763(5) 0.0176(8) Uani 1 0
O10 O 0.21975(13) 0.35724(13) 0.24997(5) 0.0160(8) Uani 1 0
O11 O 0.16294(17) 0.41203(16) 0.08987(6) 0.0334(11) Uani 1 0
C12 C 0.2396(3) 0.3443(3) 0.07665(10) 0.0450(18) Uani 1 0
O13 O 0.32524(17) 0.28783(16) 0.09454(6) 0.0355(11) Uani 1 0
C14 C 0.2281(4) 0.3217(3) 0.03670(12) 0.072(3) Uani 1 0
C15 C 0.2599(6) 0.3648(6) 0.0055(2) 0.041(3) Uani 0.5 0
C16 C 0.3722(6) 0.3129(6) 0.00657(19) 0.046(4) Uani 0.5 0
C17 C 0.2294(4) 0.4831(4) 0.00455(12) 0.081(3) Uani 1 0
C18 C 0.2232(3) 0.3684(4) -0.03404(11) 0.077(3) Uani 1 0
O19 O 0.04676(16) 0.63245(15) 0.09466(6) 0.0319(10) Uani 1 0
C20 C 0.0719(3) 0.6761(2) 0.06646(10) 0.0380(17) Uani 1 0
O21 O 0.16694(19) 0.66470(19) 0.06157(7) 0.0517(13) Uani 1 0
C22 C -0.0006(3) 0.7470(3) 0.03386(10) 0.0456(18) Uani 1 0
C23 C -0.0676(3) 0.8561(3) 0.04127(11) 0.051(2) Uani 1 0
C24 C -0.1376(3) 0.8581(3) 0.07559(13) 0.079(2) Uani 1 0
C25 C -0.0013(4) 0.9035(3) 0.04842(13) 0.073(3) Uani 1 0
C26 C -0.1320(3) 0.9186(3) 0.00503(13) 0.071(2) Uani 1 0
O27 O 0.43240(17) 0.07074(16) 0.13711(7) 0.0361(11) Uani 1 0
C28 C 0.4597(3) 0.0468(3) 0.10551(11) 0.0499(19) Uani 1 0
O29 O 0.4466(2) 0.1156(2) 0.07391(8) 0.0723(16) Uani 1 0
C30 C 0.5050(3) -0.0616(3) 0.09891(12) 0.067(2) Uani 1 0
C31 C 0.4270(4) -0.0915(3) 0.08821(16) 0.076(3) Uani 1 0
C32 C 0.3412(6) -0.0673(6) 0.1161(3) 0.206(7) Uani 1 0
C33 C 0.3850(6) -0.0342(5) 0.0487(2) 0.196(6) Uani 1 0
C34 C 0.4772(4) -0.2036(4) 0.08703(19) 0.130(4) Uani 1 0
O35 O 0.26531(15) 0.51943(15) 0.11620(6) 0.0249(9) Uani 1 0
C36 C 0.3432(2) 0.4999(2) 0.13510(9) 0.0244(13) Uani 1 0
O37 O 0.36519(14) 0.44772(14) 0.16863(5) 0.0220(9) Uani 1 0
C38 C 0.4164(2) 0.5416(2) 0.11689(9) 0.0314(15) Uani 1 0
C39 C 0.5103(3) 0.4674(3) 0.09722(11) 0.0417(18) Uani 1 0
C40 C 0.4763(4) 0.4381(4) 0.06410(15) 0.099(4) Uani 1 0
C41 C 0.5741(3) 0.5209(3) 0.08075(13) 0.071(2) Uani 1 0
C42 C 0.5756(3) 0.3736(3) 0.12531(14) 0.080(2) Uani 1 0
O43 O 0.14770(14) 0.55752(14) 0.18613(5) 0.0195(9) Uani 1 0
C44 C 0.0880(2) 0.6270(2) 0.20486(8) 0.0204(13) Uani 1 0
O45 O 0.06491(15) 0.61057(14) 0.23959(6) 0.0233(9) Uani 1 0
C46 C 0.0441(2) 0.7373(2) 0.18388(8) 0.0232(13) Uani 1 0
C47 C 0.1123(2) 0.7874(2) 0.18724(9) 0.0286(14) Uani 1 0
C48 C 0.1261(3) 0.7863(3) 0.22976(10) 0.0434(19) Uani 1 0
C49 C 0.2170(3) 0.7324(3) 0.16858(11) 0.0476(19) Uani 1 0
C50 C 0.0573(3) 0.8983(2) 0.16644(10) 0.0402(17) Uani 1 0
O51 O -0.01139(14) 0.50859(15) 0.15895(6) 0.0235(9) Uani 1 0
C52 C -0.0410(2) 0.4961(2) 0.19314(9) 0.0217(13) Uani 1 0
O53 O 0.02034(14) 0.44055(13) 0.22172(5) 0.0184(8) Uani 1 0
C54 C -0.1543(2) 0.5456(2) 0.20274(9) 0.0285(14) Uani 1 0
C55 C -0.2277(2) 0.6441(2) 0.17714(8) 0.0246(13) Uani 1 0
C56 C -0.3322(2) 0.6851(2) 0.19701(9) 0.0346(15) Uani 1 0
C57 C -0.1885(3) 0.7224(3) 0.17356(11) 0.0460(18) Uani 1 0
C58 C -0.2399(3) 0.6275(3) 0.13736(10) 0.0475(18) Uani 1 0
O59 O 0.47198(14) 0.20759(14) 0.17396(6) 0.0240(9) Uani 1 0
C60 C 0.4931(2) 0.2174(2) 0.20574(9) 0.0213(13) Uani 1 0
O61 O 0.42579(14) 0.27228(14) 0.22845(5) 0.0196(9) Uani 1 0
C62 C 0.6036(2) 0.1660(2) 0.21950(9) 0.0278(14) Uani 1 0
C63 C 0.6792(2) 0.0644(2) 0.20650(9) 0.0314(14) Uani 1 0
C64 C 0.7771(2) 0.0203(3) 0.23012(11) 0.0458(17) Uani 1 0
C65 C 0.6333(3) -0.0085(2) 0.21448(11) 0.0430(17) Uani 1 0
C66 C 0.7057(3) 0.0795(3) 0.16353(11) 0.0497(19) Uani 1 0
O67 O 0.30627(14) 0.15609(14) 0.21536(5) 0.0196(8) Uani 1 0
C68 C 0.3565(2) 0.0855(2) 0.24336(9) 0.0214(13) Uani 1 0
O69 O 0.37095(15) 0.10262(14) 0.27503(6) 0.0246(9) Uani 1 0
C70 C 0.3983(2) -0.0237(2) 0.23779(9) 0.0260(13) Uani 1 0
C71 C 0.3241(2) -0.0697(2) 0.25120(11) 0.0372(16) Uani 1 0
C72 C 0.2230(3) -0.0076(3) 0.22855(12) 0.0514(19) Uani 1 0
C73 C 0.3031(3) -0.0718(3) 0.29416(12) 0.0515(19) Uani 1 0
C74 C 0.3770(3) -0.1791(3) 0.24262(13) 0.057(2) Uani 1 0
O75 O 0.20808(16) 0.19530(15) 0.14074(6) 0.0286(10) Uani 1 0
C76 C 0.1271(2) 0.2126(2) 0.15902(9) 0.0255(14) Uani 1 0
O77 O 0.09609(15) 0.26172(14) 0.18715(6) 0.0233(9) Uani 1 0
C78 C 0.0593(2) 0.1700(2) 0.14845(10) 0.0344(15) Uani 1 0
C79 C -0.0347(3) 0.2456(3) 0.12307(11) 0.0418(18) Uani 1 0
C80 C -0.1102(3) 0.3251(3) 0.14512(17) 0.097(3) Uani 1 0
C81 C -0.0022(4) 0.2940(5) 0.08745(15) 0.118(4) Uani 1 0
C82 C -0.0851(3) 0.1871(3) 0.11180(13) 0.062(2) Uani 1 0
O83 O 0.31716(14) 0.48445(14) 0.24042(5) 0.0200(9) Uani 1 0
C84 C 0.3566(2) 0.4572(2) 0.27366(9) 0.0209(12) Uani 1 0
O85 O 0.36009(14) 0.38063(14) 0.29744(5) 0.0216(9) Uani 1 0
C86 C 0.4072(2) 0.5157(2) 0.28419(9) 0.0259(14) Uani 1 0
C87 C 0.5185(2) 0.4776(2) 0.26820(10) 0.0332(16) Uani 1 0
C88 C 0.5791(3) 0.3624(3) 0.28066(14) 0.061(2) Uani 1 0
C89 C 0.5174(3) 0.5059(4) 0.22472(12) 0.071(3) Uani 1 0
C90 C 0.5687(3) 0.5281(3) 0.28572(10) 0.0413(17) Uani 1 0
O91 O 0.12289(14) 0.23230(14) 0.26395(5) 0.0206(9) Uani 1 0
C92 C 0.0781(2) 0.2580(2) 0.29536(8) 0.0195(12) Uani 1 0
O93 O 0.06399(14) 0.33727(14) 0.30726(5) 0.0204(9) Uani 1 0
C94 C 0.0375(2) 0.1891(2) 0.31849(9) 0.0258(13) Uani 1 0
C95 C -0.0673(3) 0.2117(3) 0.30358(10) 0.0364(17) Uani 1 0
C96 C -0.1442(3) 0.3225(3) 0.30474(16) 0.081(3) Uani 1 0
C97 C -0.0612(3) 0.1909(4) 0.26328(12) 0.074(3) Uani 1 0
C98 C -0.1044(3) 0.1428(3) 0.33019(12) 0.061(2) Uani 1 0
O99 O 0.50981(15) 0.15540(15) 0.31468(6) 0.0251(9) Uani 1 0
C100 C 0.5339(2) 0.1596(2) 0.34759(9) 0.0256(14) Uani 1 0
O101 O 0.47951(15) 0.22566(15) 0.36818(6) 0.0270(10) Uani 1 0
C102 C 0.6381(2) 0.0736(3) 0.36338(10) 0.0373(16) Uani 1 0
C103 C 0.6672(2) 0.0630(2) 0.40537(9) 0.0339(15) Uani 1 0
C104 C 0.5910(3) 0.0455(3) 0.43388(11) 0.059(2) Uani 1 0
C105 C 0.7736(3) -0.0288(3) 0.41335(11) 0.057(2) Uani 1 0
C106 C 0.6737(3) 0.1568(3) 0.41166(11) 0.051(2) Uani 1 0
O107 O 0.28767(15) 0.24931(15) 0.34136(6) 0.0245(9) Uani 1 0
C108 C 0.2635(2) 0.1881(2) 0.36608(8) 0.0258(14) Uani 1 0
O109 O 0.17789(15) 0.21955(15) 0.38200(6) 0.0292(10) Uani 1 0
C110 C 0.3428(2) 0.0774(2) 0.37508(9) 0.0286(14) Uani 1 0
C111 C 0.3219(2) 0.0055(2) 0.40827(9) 0.0306(14) Uani 1 0
C112 C 0.4166(3) -0.0999(2) 0.41134(10) 0.0446(17) Uani 1 0
C113 C 0.3081(3) 0.0429(3) 0.44673(10) 0.0436(18) Uani 1 0
C114 C 0.2286(3) -0.0047(3) 0.40018(10) 0.0429(18) Uani 1 0
O115 O -0.08282(15) 0.55456(14) 0.28961(6) 0.0238(9) Uani 1 0
C116 C -0.1311(2) 0.5519(2) 0.32054(9) 0.0222(13) Uani 1 0
O117 O -0.08838(14) 0.49970(14) 0.35315(6) 0.0243(9) Uani 1 0
C118 C -0.2465(2) 0.6153(2) 0.31924(8) 0.0252(13) Uani 1 0
C119 C -0.2856(2) 0.7272(2) 0.32469(9) 0.0273(14) Uani 1 0
C120 C -0.2380(3) 0.7802(2) 0.29487(10) 0.0375(16) Uani 1 0
C121 C -0.4015(3) 0.7820(3) 0.31917(10) 0.0432(17) Uani 1 0
C122 C -0.2609(3) 0.7301(3) 0.36521(10) 0.0407(17) Uani 1 0
O123 O 0.12580(14) 0.47378(14) 0.32651(5) 0.0220(9) Uani 1 0
C124 C 0.1445(2) 0.5409(2) 0.33781(8) 0.0234(13) Uani 1 0
O125 O 0.22778(15) 0.51556(15) 0.35274(6) 0.0278(10) Uani 1 0
C126 C 0.0608(2) 0.6496(2) 0.33173(9) 0.0261(14) Uani 1 0
C127 C 0.0691(3) 0.7274(2) 0.35167(9) 0.0314(15) Uani 1 0
C128 C 0.0717(3) 0.6954(3) 0.39522(11) 0.050(2) Uani 1 0
C129 C 0.1622(3) 0.7427(3) 0.33815(10) 0.0404(18) Uani 1 0
C130 C -0.0277(3) 0.8292(3) 0.34047(11) 0.0482(19) Uani 1 0
O131 O 0.10827(16) 0.41759(17) 0.41238(6) 0.0333(11) Uani 1 0
C132 C 0.1879(3) 0.3968(2) 0.43002(9) 0.0320(15) Uani 1 0
O133 O 0.27908(16) 0.34645(16) 0.41793(6) 0.0341(11) Uani 1 0
C134 C 0.1758(2) 0.4347(3) 0.46814(9) 0.0335(16) Uani 1 0
C135 C 0.1908(3) 0.3522(3) 0.50395(10) 0.0400(18) Uani 1 0
C136 C 0.1209(3) 0.3046(3) 0.50112(11) 0.054(2) Uani 1 0
C137 C 0.1588(3) 0.4052(3) 0.53933(10) 0.056(2) Uani 1 0
C138 C 0.3014(3) 0.2701(3) 0.50872(11) 0.054(2) Uani 1 0
O139 O -0.02587(16) 0.30462(17) 0.40248(7) 0.0423(11) Uani 1 0
C140 C -0.1149(3) 0.3353(3) 0.41235(10) 0.0409(17) Uani 1 0
O141 O -0.18511(16) 0.43105(17) 0.40280(7) 0.0438(11) Uani 1 0
C142 C -0.1534(3) 0.2631(3) 0.43597(11) 0.053(2) Uani 1 0
C143 C -0.1134(3) 0.2218(3) 0.47672(10) 0.046(2) Uani 1 0
C144 C -0.0014(3) 0.1558(3) 0.48116(12) 0.066(2) Uani 1 0
C145 C -0.1432(4) 0.3205(4) 0.49459(13) 0.077(3) Uani 1 0
C146 C -0.1720(3) 0.1700(3) 0.49977(11) 0.058(2) Uani 1 0
O147 O 0.43335(17) 0.42109(16) 0.38152(6) 0.0362(11) Uani 1 0
C148 C 0.4590(3) 0.4150(2) 0.41428(10) 0.0337(16) Uani 1 0
O149 O 0.42201(18) 0.37466(19) 0.44524(7) 0.0461(13) Uani 1 0
C150 C 0.5318(2) 0.4509(3) 0.42360(10) 0.0369(16) Uani 1 0
C151 C 0.4815(3) 0.5678(3) 0.42207(11) 0.0423(18) Uani 1 0
C152 C 0.5607(3) 0.5909(3) 0.43722(13) 0.059(2) Uani 1 0
C153 C 0.4518(3) 0.6252(3) 0.38108(12) 0.062(2) Uani 1 0
C154 C 0.3857(3) 0.6048(3) 0.44646(13) 0.065(2) Uani 1 0
C155 C 0.7212(6) 0.1579(5) 0.0617(2) 0.0275(16) Uiso 0.5 0
C156 C 0.7671(6) 0.2289(6) 0.0251(3) 0.039(2) Uiso 0.5 0
C157 C 0.6928(6) 0.2504(6) -0.0096(2) 0.0266(18) Uiso 0.5 0
C158 C 0.6305(9) 0.1813(9) 0.0309(4) 0.101(4) Uiso 0.5 0
C159 C 1.0757(5) 0.4732(5) 0.0083(2) 0.0440(19) Uiso 0.5 0
C160 C 1.1947(7) 0.4127(7) 0.0037(2) 0.050(2) Uiso 0.5 0
C161 C 0.6806(5) 0.1514(5) 0.06661(18) 0.0212(14) Uiso 0.5 0
C162 C 0.7484(8) 0.1902(8) 0.0425(3) 0.080(3) Uiso 0.5 0
C163 C 0.7377(7) 0.2392(6) 0.0118(3) 0.039(2) Uiso 0.5 0
C164 C 0.6280(4) 0.1360(4) 0.05231(15) 0.0123(11) Uiso 0.5 0
C165 C 0.6887(6) 0.2315(6) -0.0183(2) 0.036(2) Uiso 0.5 0
C166 C 0.5934(9) 0.2233(9) 0.0074(3) 0.092(4) Uiso 0.5 0
H1 H 0.1998 0.2739 0.0336 0.0844 Uiso 1 0
H2 H 0.4052 0.2378 0.007 0.0497 Uiso 1 0
H3 H 0.4069 0.3362 -0.0156 0.0497 Uiso 1 0
H4 H 0.4028 0.3181 0.0292 0.0497 Uiso 1 0
H5 H 0.2539 0.4913 0.0276 0.0874 Uiso 1 0
H6 H 0.2625 0.5086 -0.0172 0.0874 Uiso 1 0
H7 H 0.1588 0.5245 0.0024 0.0874 Uiso 1 0
H8 H 0.1487 0.4014 -0.0347 0.081 Uiso 1 0
H9 H 0.2455 0.4034 -0.0551 0.081 Uiso 1 0
H10 H 0.2451 0.2999 -0.0397 0.081 Uiso 1 0
H11 H 0.0364 0.7486 0.0102 0.0567 Uiso 1 0
H12 H -0.0467 0.7196 0.0297 0.0567 Uiso 1 0
H13 H -0.1838 0.9255 0.0796 0.0832 Uiso 1 0
H14 H -0.1816 0.8278 0.0707 0.0832 Uiso 1 0
H15 H -0.1013 0.8189 0.0987 0.0832 Uiso 1 0
H16 H 0.0409 0.8673 0.0716 0.0762 Uiso 1 0
H17 H 0.0454 0.9038 0.0274 0.0762 Uiso 1 0
H18 H -0.0414 0.9738 0.0522 0.0762 Uiso 1 0
H19 H -0.177 0.9864 0.0074 0.0712 Uiso 1 0
H20 H -0.0889 0.9182 -0.0175 0.0712 Uiso 1 0
H21 H -0.173 0.8873 -0.001 0.0712 Uiso 1 0
H22 H 0.5549 -0.0735 0.0787 0.0709 Uiso 1 0
H23 H 0.5396 -0.1077 0.1222 0.0709 Uiso 1 0
H24 H 0.2989 0.0083 0.1135 0.1763 Uiso 1 0
H25 H 0.2896 -0.0851 0.1059 0.1763 Uiso 1 0
H26 H 0.3555 -0.0967 0.1402 0.1763 Uiso 1 0
H27 H 0.3523 0.0386 0.0462 0.1518 Uiso 1 0
H28 H 0.44 -0.051 0.029 0.1518 Uiso 1 0
H29 H 0.3362 -0.0519 0.0398 0.1518 Uiso 1 0
H30 H 0.4321 -0.2257 0.0784 0.11 Uiso 1 0
H31 H 0.5376 -0.2264 0.0715 0.11 Uiso 1 0
H32 H 0.5 -0.2457 0.1134 0.11 Uiso 1 0
H33 H 0.3787 0.6028 0.0983 0.0443 Uiso 1 0
H34 H 0.4394 0.5627 0.1369 0.0443 Uiso 1 0
H35 H 0.4304 0.5007 0.0456 0.0977 Uiso 1 0
H36 H 0.5295 0.3971 0.0485 0.0977 Uiso 1 0
H37 H 0.4333 0.4043 0.0722 0.0977 Uiso 1 0
H38 H 0.6345 0.4779 0.0675 0.078 Uiso 1 0
H39 H 0.5348 0.5812 0.0619 0.078 Uiso 1 0
H40 H 0.5956 0.5421 0.1005 0.078 Uiso 1 0
H41 H 0.54 0.3356 0.1375 0.0772 Uiso 1 0
H42 H 0.637 0.3266 0.1141 0.0772 Uiso 1 0
H43 H 0.5982 0.3917 0.1467 0.0772 Uiso 1 0
H44 H 0.0354 0.7401 0.1569 0.0364 Uiso 1 0
H45 H -0.022 0.7773 0.1943 0.0364 Uiso 1 0
H46 H 0.1614 0.7174 0.2441 0.054 Uiso 1 0
H47 H 0.1667 0.8195 0.2328 0.054 Uiso 1 0
H48 H 0.0618 0.8203 0.2421 0.054 Uiso 1 0
H49 H 0.253 0.6622 0.1812 0.0562 Uiso 1 0
H50 H 0.2085 0.732 0.1419 0.0562 Uiso 1 0
H51 H 0.2586 0.7642 0.1698 0.0562 Uiso 1 0
H52 H 0.0961 0.9341 0.1683 0.0523 Uiso 1 0
H53 H 0.049 0.9014 0.1395 0.0523 Uiso 1 0
H54 H -0.0085 0.934 0.1774 0.0523 Uiso 1 0
H55 H -0.1777 0.4955 0.2034 0.0419 Uiso 1 0
H56 H -0.1601 0.5583 0.2292 0.0419 Uiso 1 0
H57 H -0.3276 0.6979 0.2224 0.0465 Uiso 1 0
H58 H -0.3804 0.7496 0.1824 0.0465 Uiso 1 0
H59 H -0.36 0.6391 0.1997 0.0465 Uiso 1 0
H60 H -0.181 0.7345 0.1991 0.0549 Uiso 1 0
H61 H -0.1229 0.6998 0.1615 0.0549 Uiso 1 0
H62 H -0.2349 0.7868 0.1592 0.0549 Uiso 1 0
H63 H -0.2865 0.6892 0.1218 0.0571 Uiso 1 0
H64 H -0.1753 0.6007 0.1243 0.0571 Uiso 1 0
H65 H -0.2659 0.5788 0.1394 0.0571 Uiso 1 0
H66 H 0.6315 0.2137 0.2117 0.0418 Uiso 1 0
H67 H 0.6035 0.1542 0.2478 0.0418 Uiso 1 0
H68 H 0.7633 0.0121 0.2573 0.0541 Uiso 1 0
H69 H 0.8274 -0.0427 0.2239 0.0541 Uiso 1 0
H70 H 0.8065 0.0677 0.225 0.0541 Uiso 1 0
H71 H 0.6171 -0.021 0.2418 0.0526 Uiso 1 0
H72 H 0.5706 0.0173 0.2004 0.0526 Uiso 1 0
H73 H 0.6794 -0.0744 0.2078 0.0526 Uiso 1 0
H74 H 0.7545 0.0206 0.1552 0.0592 Uiso 1 0
H75 H 0.6439 0.1089 0.1476 0.0592 Uiso 1 0
H76 H 0.7305 0.131 0.1578 0.0592 Uiso 1 0
H77 H 0.4143 -0.0273 0.2104 0.039 Uiso 1 0
H78 H 0.4629 -0.0647 0.2514 0.039 Uiso 1 0
H79 H 0.1885 0.0617 0.2331 0.0558 Uiso 1 0
H80 H 0.2344 -0.0065 0.2016 0.0558 Uiso 1 0
H81 H 0.1763 -0.0363 0.2364 0.0558 Uiso 1 0
H82 H 0.2677 -0.002 0.2995 0.0579 Uiso 1 0
H83 H 0.2593 -0.102 0.303 0.0579 Uiso 1 0
H84 H 0.3645 -0.1069 0.3086 0.0579 Uiso 1 0
H85 H 0.3356 -0.2129 0.2504 0.0649 Uiso 1 0
H86 H 0.3922 -0.1795 0.2159 0.0649 Uiso 1 0
H87 H 0.4411 -0.2193 0.2568 0.0649 Uiso 1 0
H88 H 0.1011 0.1128 0.1355 0.0462 Uiso 1 0
H89 H 0.0354 0.1431 0.1721 0.0462 Uiso 1 0
H90 H -0.0833 0.3655 0.1526 0.0847 Uiso 1 0
H91 H -0.172 0.3717 0.13 0.0847 Uiso 1 0
H92 H -0.1321 0.2942 0.1683 0.0847 Uiso 1 0
H93 H 0.0295 0.3339 0.0924 0.1014 Uiso 1 0
H94 H 0.0469 0.2444 0.0722 0.1014 Uiso 1 0
H95 H -0.0594 0.3404 0.0698 0.1014 Uiso 1 0
H96 H -0.1447 0.229 0.096 0.0697 Uiso 1 0
H97 H -0.0379 0.134 0.0971 0.0697 Uiso 1 0
H98 H -0.1044 0.1516 0.1342 0.0697 Uiso 1 0
H99 H 0.3668 0.5874 0.274 0.0388 Uiso 1 0
H100 H 0.4081 0.5093 0.312 0.0388 Uiso 1 0
H101 H 0.5809 0.3425 0.3086 0.068 Uiso 1 0
H102 H 0.5499 0.3263 0.2706 0.068 Uiso 1 0
H103 H 0.6492 0.3365 0.2721 0.068 Uiso 1 0
H104 H 0.5858 0.483 0.2151 0.0751 Uiso 1 0
H105 H 0.4859 0.4742 0.2134 0.0751 Uiso 1 0
H106 H 0.4799 0.5778 0.2168 0.0751 Uiso 1 0
H107 H 0.569 0.5097 0.3135 0.053 Uiso 1 0
H108 H 0.6374 0.5045 0.2771 0.053 Uiso 1 0
H109 H 0.5319 0.5997 0.2788 0.053 Uiso 1 0
H110 H 0.0874 0.1185 0.318 0.0397 Uiso 1 0
H111 H 0.0317 0.1971 0.3454 0.0397 Uiso 1 0
H112 H -0.147 0.3371 0.3308 0.0841 Uiso 1 0
H113 H -0.1247 0.3688 0.2878 0.0841 Uiso 1 0
H114 H -0.2113 0.3378 0.2982 0.0841 Uiso 1 0
H115 H -0.1282 0.2042 0.2547 0.0703 Uiso 1 0
H116 H -0.0398 0.233 0.2449 0.0703 Uiso 1 0
H117 H -0.0151 0.1209 0.2614 0.0703 Uiso 1 0
H118 H -0.1072 0.1527 0.357 0.0712 Uiso 1 0
H119 H -0.1703 0.1552 0.3235 0.0712 Uiso 1 0
H120 H -0.0576 0.0712 0.3304 0.0712 Uiso 1 0
H121 H 0.6398 0.0106 0.3603 0.0492 Uiso 1 0
H122 H 0.6898 0.0815 0.3465 0.0492 Uiso 1 0
H123 H 0.5219 0.1032 0.4298 0.068 Uiso 1 0
H124 H 0.585 -0.0138 0.4314 0.068 Uiso 1 0
H125 H 0.6079 0.0383 0.4605 0.068 Uiso 1 0
H126 H 0.7713 -0.0907 0.4102 0.0648 Uiso 1 0
H127 H 0.8235 -0.0216 0.3964 0.0648 Uiso 1 0
H128 H 0.7945 -0.0396 0.4396 0.0648 Uiso 1 0
H129 H 0.6954 0.151 0.4371 0.0597 Uiso 1 0
H130 H 0.7221 0.1701 0.3936 0.0597 Uiso 1 0
H131 H 0.6085 0.2178 0.4068 0.0597 Uiso 1 0
H132 H 0.3555 0.0487 0.3517 0.0414 Uiso 1 0
H133 H 0.4068 0.0762 0.3808 0.0414 Uiso 1 0
H134 H 0.4098 -0.1482 0.4322 0.0552 Uiso 1 0
H135 H 0.4281 -0.1263 0.3881 0.0552 Uiso 1 0
H136 H 0.4775 -0.0957 0.4168 0.0552 Uiso 1 0
H137 H 0.3664 0.0499 0.4521 0.0544 Uiso 1 0
H138 H 0.2485 0.1079 0.4459 0.0544 Uiso 1 0
H139 H 0.3 -0.0042 0.4675 0.0544 Uiso 1 0
H140 H 0.1678 0.0603 0.3979 0.0517 Uiso 1 0
H141 H 0.2367 -0.0293 0.3764 0.0517 Uiso 1 0
H142 H 0.2174 -0.0509 0.4204 0.0517 Uiso 1 0
H143 H -0.2716 0.6145 0.2949 0.039 Uiso 1 0
H144 H -0.2753 0.5819 0.3393 0.039 Uiso 1 0
H145 H -0.1651 0.7483 0.2977 0.0495 Uiso 1 0
H146 H -0.253 0.7799 0.269 0.0495 Uiso 1 0
H147 H -0.2642 0.8511 0.2974 0.0495 Uiso 1 0
H148 H -0.4295 0.8526 0.3222 0.0544 Uiso 1 0
H149 H -0.4184 0.7827 0.2932 0.0544 Uiso 1 0
H150 H -0.4336 0.7506 0.3369 0.0544 Uiso 1 0
H151 H -0.2914 0.6976 0.3845 0.0521 Uiso 1 0
H152 H -0.1885 0.6957 0.3698 0.0521 Uiso 1 0
H153 H -0.2868 0.7991 0.3695 0.0521 Uiso 1 0
H154 H 0.0547 0.6752 0.3044 0.0404 Uiso 1 0
H155 H -0.0028 0.6475 0.34 0.0404 Uiso 1 0
H156 H 0.0137 0.6854 0.4047 0.0591 Uiso 1 0
H157 H 0.1326 0.631 0.4034 0.0591 Uiso 1 0
H158 H 0.0736 0.7447 0.4082 0.0591 Uiso 1 0
H159 H 0.2254 0.679 0.3445 0.049 Uiso 1 0
H160 H 0.1616 0.7627 0.3105 0.049 Uiso 1 0
H161 H 0.1661 0.7922 0.3499 0.049 Uiso 1 0
H162 H -0.0277 0.8807 0.3524 0.0581 Uiso 1 0
H163 H -0.032 0.8503 0.3132 0.0581 Uiso 1 0
H164 H -0.0885 0.8221 0.349 0.0581 Uiso 1 0
H165 H 0.2245 0.4593 0.469 0.0463 Uiso 1 0
H166 H 0.1081 0.4917 0.4688 0.0463 Uiso 1 0
H167 H 0.0496 0.3553 0.4982 0.0632 Uiso 1 0
H168 H 0.1383 0.2702 0.4792 0.0632 Uiso 1 0
H169 H 0.125 0.255 0.5238 0.0632 Uiso 1 0
H170 H 0.1997 0.4373 0.5418 0.0624 Uiso 1 0
H171 H 0.0879 0.4571 0.5374 0.0624 Uiso 1 0
H172 H 0.1653 0.3578 0.5629 0.0624 Uiso 1 0
H173 H 0.3116 0.2194 0.5315 0.0634 Uiso 1 0
H174 H 0.3236 0.2353 0.4869 0.0634 Uiso 1 0
H175 H 0.3464 0.2988 0.5107 0.0634 Uiso 1 0
H176 H -0.2279 0.2978 0.436 0.0626 Uiso 1 0
H177 H -0.134 0.2057 0.4224 0.0626 Uiso 1 0
H178 H 0.0189 0.135 0.5076 0.0668 Uiso 1 0
H179 H 0.0195 0.095 0.4702 0.0668 Uiso 1 0
H180 H 0.0358 0.1903 0.4678 0.0668 Uiso 1 0
H181 H -0.126 0.3037 0.5224 0.08 Uiso 1 0
H182 H -0.107 0.3583 0.4827 0.08 Uiso 1 0
H183 H -0.2153 0.3681 0.4929 0.08 Uiso 1 0
H184 H -0.2477 0.2165 0.4962 0.0675 Uiso 1 0
H185 H -0.1603 0.1103 0.4905 0.0675 Uiso 1 0
H186 H -0.1599 0.1554 0.5264 0.0675 Uiso 1 0
H187 H 0.5616 0.4161 0.4491 0.0523 Uiso 1 0
H188 H 0.5894 0.4317 0.4056 0.0523 Uiso 1 0
H189 H 0.5813 0.5561 0.4634 0.0682 Uiso 1 0
H190 H 0.6214 0.5695 0.4215 0.0682 Uiso 1 0
H191 H 0.5346 0.6628 0.4372 0.0682 Uiso 1 0
H192 H 0.4875 0.6656 0.3727 0.066 Uiso 1 0
H193 H 0.4681 0.5799 0.363 0.066 Uiso 1 0
H194 H 0.3793 0.6723 0.3785 0.066 Uiso 1 0
H195 H 0.3563 0.6775 0.446 0.0691 Uiso 1 0
H196 H 0.3349 0.5921 0.4374 0.0691 Uiso 1 0
H197 H 0.4008 0.572 0.473 0.0691 Uiso 1 0

loop_
_atom_site_aniso_label
_atom_site_aniso_U_11
_atom_site_aniso_U_22
_atom_site_aniso_U_33
_atom_site_aniso_U_12
_atom_site_aniso_U_13
_atom_site_aniso_U_23
Mn1 0.0204(3) 0.0186(3) 0.0181(11) -0.0080(2) -0.00114(19) -0.00069(18)
Mn2 0.0216(3) 0.0183(3) 0.0212(13) -0.0080(2) 0.00000(19) -0.00505(19)
Mn3 0.0164(3) 0.0151(3) 0.0188(12) -0.00874(19) -0.00046(18) -0.00138(18)
Mn4 0.0168(3) 0.0154(3) 0.0194(12) -0.00892(19) -0.00137(18) -0.00161(18)
Mn5 0.0205(3) 0.0167(3) 0.0200(13) -0.0099(2) -0.00183(19) -0.00092(18)
Mn6 0.0178(3) 0.0160(3) 0.0188(12) -0.0084(2) 0.00000(18) -0.00184(18)
Mn7 0.0190(3) 0.0228(3) 0.0200(13) -0.0074(2) 0.00000(19) 0.00000(19)
Mn8 0.0248(4) 0.0241(3) 0.0230(14) -0.0079(2) -0.0009(2) -0.0048(2)
O9 0.0183(11) 0.0168(10) 0.0175(15) -0.0082(9) 0.0005(8) -0.0028(8)
O10 0.0167(10) 0.0146(10) 0.0175(15) -0.0086(9) -0.0018(8) -0.0009(8)
O11 0.0403(15) 0.0305(13) 0.0242(19) -0.0108(12) -0.0037(11) -0.0069(10)
C12 0.058(3) 0.034(2) 0.028(3) -0.008(2) -0.0034(19) -0.0064(16)
O13 0.0396(15) 0.0312(14) 0.0230(19) -0.0065(12) 0.0005(11) -0.0044(10)
C14 0.105(4) 0.049(3) 0.034(3) -0.008(3) -0.013(2) -0.013(2)
C15 0.033(4) 0.035(4) 0.031(5) -0.001(4) 0.007(3) 0.000(3)
C16 0.063(5) 0.050(5) 0.026(4) -0.028(4) 0.004(4) -0.003(3)
C17 0.071(3) 0.094(4) 0.042(4) -0.014(3) 0.009(2) -0.005(3)
C18 0.068(3) 0.127(5) 0.028(3) -0.032(3) 0.009(2) -0.033(3)
O19 0.0320(13) 0.0253(13) 0.030(2) -0.0107(11) -0.0021(10) 0.0067(10)
C20 0.045(2) 0.0251(19) 0.038(3) -0.0120(17) -0.0080(18) 0.0011(16)
O21 0.0414(16) 0.0577(19) 0.047(3) -0.0262(14) -0.0034(13) 0.0195(13)
C22 0.051(2) 0.039(2) 0.038(3) -0.019(2) -0.0155(18) 0.0112(17)
C23 0.056(3) 0.039(2) 0.046(4) -0.017(2) -0.014(2) 0.0112(18)
C24 0.063(3) 0.056(3) 0.070(5) 0.003(2) 0.005(3) 0.011(2)
C25 0.094(4) 0.044(3) 0.073(6) -0.025(3) -0.027(3) 0.002(2)
C26 0.073(3) 0.049(3) 0.066(5) -0.014(2) -0.030(3) 0.018(2)
O27 0.0359(14) 0.0287(13) 0.039(3) -0.0067(11) -0.0075(11) -0.0142(11)
C28 0.049(3) 0.038(2) 0.047(4) -0.000(2) -0.016(2) -0.019(2)
O29 0.086(2) 0.055(2) 0.038(3) 0.0013(17) 0.0018(16) -0.0165(14)
C30 0.065(3) 0.035(2) 0.072(5) 0.014(2) -0.026(2) -0.031(2)
C31 0.062(3) 0.039(3) 0.108(8) 0.007(2) -0.033(3) -0.039(3)
C32 0.196(8) 0.181(8) 0.35(2) -0.143(7) 0.150(8) -0.196(8)
C33 0.228(9) 0.130(6) 0.214(16) -0.057(6) -0.184(7) 0.015(6)
C34 0.105(5) 0.063(4) 0.203(14) 0.010(3) -0.075(5) -0.074(4)
O35 0.0237(12) 0.0263(12) 0.0230(18) -0.0118(10) 0.0016(9) -0.0009(9)
C36 0.0256(17) 0.0182(16) 0.028(2) -0.0095(14) 0.0059(14) -0.0053(13)
O37 0.0200(11) 0.0211(11) 0.0242(19) -0.0109(9) 0.0016(9) 0.0000(9)
C38 0.0282(18) 0.0299(19) 0.034(3) -0.0153(16) 0.0039(15) 0.0023(15)
C39 0.034(2) 0.043(2) 0.049(4) -0.0199(18) 0.0153(18) -0.0101(18)
C40 0.070(4) 0.154(6) 0.095(7) -0.054(4) 0.046(3) -0.086(4)
C41 0.049(3) 0.070(3) 0.090(7) -0.034(3) 0.034(2) -0.002(3)
C42 0.036(2) 0.048(3) 0.113(8) -0.003(2) 0.034(3) 0.017(3)
O43 0.0196(11) 0.0147(10) 0.0236(18) -0.0078(9) -0.0011(9) -0.0021(8)
C44 0.0221(16) 0.0233(16) 0.024(2) -0.0168(14) -0.0021(13) -0.0041(13)
O45 0.0277(12) 0.0182(11) 0.027(2) -0.0133(10) 0.0037(9) -0.0041(9)
C46 0.0233(16) 0.0171(15) 0.028(2) -0.0089(13) -0.0018(13) -0.0014(13)
C47 0.0344(19) 0.0191(16) 0.036(3) -0.0164(15) 0.0000(15) -0.0018(14)
C48 0.061(3) 0.036(2) 0.048(4) -0.036(2) -0.013(2) -0.0002(17)
C49 0.039(2) 0.033(2) 0.077(6) -0.0254(19) 0.011(2) -0.0071(19)
C50 0.054(2) 0.0232(18) 0.046(4) -0.0229(18) -0.0009(18) 0.0002(16)
O51 0.0185(11) 0.0260(12) 0.0236(19) -0.0092(10) -0.0021(9) -0.0016(9)
C52 0.0201(16) 0.0194(16) 0.027(2) -0.0106(13) -0.0037(13) -0.0025(13)
O53 0.0184(11) 0.0147(10) 0.0206(17) -0.0070(9) 0.0000(9) -0.0021(8)
C54 0.0231(17) 0.0330(19) 0.024(2) -0.0105(15) 0.0002(13) 0.0005(14)
C55 0.0189(16) 0.0257(17) 0.025(2) -0.0077(14) -0.0021(13) -0.0021(13)
C56 0.0208(17) 0.041(2) 0.030(3) -0.0062(16) -0.0027(14) 0.0000(15)
C57 0.032(2) 0.030(2) 0.072(5) -0.0120(17) 0.0116(19) -0.0112(19)
C58 0.030(2) 0.056(3) 0.038(3) 0.0001(19) -0.0105(17) -0.0128(18)
O59 0.0214(11) 0.0241(12) 0.026(2) -0.0097(10) 0.0021(9) -0.0069(9)
C60 0.0205(16) 0.0172(15) 0.028(2) -0.0123(13) 0.0014(13) -0.0007(13)
O61 0.0196(11) 0.0157(11) 0.0212(17) -0.0073(9) 0.0005(9) -0.0011(8)
C62 0.0214(17) 0.0276(18) 0.034(3) -0.0107(15) -0.0009(14) -0.0071(14)
C63 0.0224(17) 0.0243(18) 0.040(3) -0.0059(15) 0.0041(15) -0.0044(15)
C64 0.0209(18) 0.038(2) 0.064(5) -0.0026(17) -0.0011(17) -0.0071(19)
C65 0.038(2) 0.0230(19) 0.058(4) -0.0068(17) -0.0059(18) -0.0011(17)
C66 0.035(2) 0.052(3) 0.047(4) -0.0087(19) 0.0160(18) -0.0122(19)
O67 0.0191(11) 0.0146(10) 0.0236(18) -0.0074(9) -0.0021(9) -0.0009(8)
C68 0.0171(15) 0.0177(15) 0.032(3) -0.0115(13) 0.0014(13) -0.0021(13)
O69 0.0312(13) 0.0191(11) 0.027(2) -0.0152(10) -0.0059(10) 0.0005(9)
C70 0.0283(18) 0.0174(16) 0.031(3) -0.0089(14) -0.0055(14) -0.0030(13)
C71 0.0275(19) 0.0147(16) 0.068(5) -0.0084(15) -0.0164(18) -0.0014(16)
C72 0.036(2) 0.0237(19) 0.098(7) -0.0123(17) -0.024(2) -0.010(2)
C73 0.035(2) 0.035(2) 0.078(6) -0.0200(19) 0.003(2) 0.013(2)
C74 0.038(2) 0.0209(19) 0.115(8) -0.0125(18) -0.024(2) -0.009(2)
O75 0.0280(13) 0.0284(13) 0.030(2) -0.0119(11) -0.0034(10) -0.0092(10)
C76 0.0272(18) 0.0175(16) 0.030(3) -0.0086(14) -0.0110(14) 0.0007(13)
O77 0.0227(12) 0.0226(12) 0.028(2) -0.0126(10) -0.0041(9) -0.0060(9)
C78 0.0323(19) 0.0266(18) 0.048(4) -0.0130(16) -0.0089(16) -0.0122(16)
C79 0.041(2) 0.042(2) 0.051(4) -0.0259(19) -0.0194(18) -0.0007(18)
C80 0.044(3) 0.066(3) 0.178(12) 0.003(2) -0.044(3) -0.069(4)
C81 0.127(5) 0.179(6) 0.081(6) -0.120(5) -0.074(4) 0.068(4)
C82 0.047(3) 0.072(3) 0.083(6) -0.032(2) -0.021(2) -0.025(3)
O83 0.0207(11) 0.0178(11) 0.0236(18) -0.0108(9) -0.0043(9) -0.0011(9)
C84 0.0154(15) 0.0152(15) 0.030(3) -0.0045(13) 0.0025(13) -0.0067(13)
O85 0.0233(12) 0.0206(11) 0.0224(18) -0.0114(10) -0.0021(9) -0.0030(9)
C86 0.0305(18) 0.0189(16) 0.029(3) -0.0119(14) -0.0062(14) -0.0023(13)
C87 0.0275(19) 0.035(2) 0.048(4) -0.0214(16) -0.0032(16) -0.0103(16)
C88 0.028(2) 0.040(2) 0.129(9) -0.0217(19) 0.003(2) -0.030(2)
C89 0.063(3) 0.142(5) 0.049(4) -0.081(3) 0.016(2) -0.028(3)
C90 0.040(2) 0.035(2) 0.056(4) -0.0232(18) -0.0139(18) -0.0018(17)
O91 0.0207(11) 0.0179(11) 0.0248(19) -0.0114(9) 0.0021(9) -0.0021(9)
C92 0.0128(14) 0.0175(15) 0.025(2) -0.0056(13) -0.0046(12) 0.0023(12)
O93 0.0195(11) 0.0170(11) 0.0242(19) -0.0088(9) -0.0002(9) -0.0016(9)
C94 0.0260(17) 0.0203(16) 0.030(3) -0.0120(14) 0.0034(14) -0.0011(13)
C95 0.033(2) 0.045(2) 0.044(3) -0.0293(18) 0.0037(17) -0.0073(17)
C96 0.024(2) 0.063(3) 0.159(11) -0.019(2) -0.017(3) -0.022(3)
C97 0.071(3) 0.144(5) 0.055(4) -0.090(3) 0.004(2) -0.016(3)
C98 0.066(3) 0.083(3) 0.061(5) -0.060(3) 0.019(2) -0.011(2)
O99 0.0240(12) 0.0251(12) 0.025(2) -0.0113(10) -0.0041(9) -0.0011(9)
C100 0.0257(17) 0.0241(17) 0.030(3) -0.0154(15) -0.0025(14) 0.0005(14)
O101 0.0241(12) 0.0257(12) 0.028(2) -0.0089(10) -0.0046(10) -0.0041(10)
C102 0.0308(19) 0.040(2) 0.036(3) -0.0087(17) -0.0089(16) -0.0103(16)
C103 0.0283(19) 0.035(2) 0.033(3) -0.0105(16) -0.0096(15) -0.0021(15)
C104 0.054(3) 0.072(3) 0.042(4) -0.030(2) -0.013(2) 0.019(2)
C105 0.045(2) 0.051(3) 0.053(4) -0.002(2) -0.024(2) -0.010(2)
C106 0.042(2) 0.057(3) 0.060(5) -0.023(2) -0.013(2) -0.017(2)
O107 0.0234(12) 0.0234(12) 0.0236(19) -0.0109(10) 0.0014(9) 0.0018(9)
C108 0.0264(18) 0.0284(18) 0.022(2) -0.0127(15) -0.0037(14) -0.0025(13)
O109 0.0190(12) 0.0285(13) 0.031(2) -0.0074(10) 0.0023(10) 0.0037(10)
C110 0.0238(17) 0.0234(17) 0.031(3) -0.0076(14) 0.0018(14) 0.0021(14)
C111 0.0293(19) 0.0232(17) 0.032(3) -0.0102(15) 0.0016(15) 0.0048(14)
C112 0.047(2) 0.027(2) 0.047(4) -0.0126(18) 0.0043(18) 0.0080(16)
C113 0.046(2) 0.041(2) 0.034(3) -0.0159(19) -0.0021(17) 0.0046(17)
C114 0.047(2) 0.043(2) 0.042(3) -0.029(2) 0.0025(18) 0.0067(17)
O115 0.0208(11) 0.0222(12) 0.0248(19) -0.0086(10) 0.0025(9) -0.0016(9)
C116 0.0210(16) 0.0162(15) 0.031(3) -0.0093(13) 0.0002(14) -0.0055(13)
O117 0.0193(11) 0.0224(12) 0.0236(19) -0.0050(10) -0.0011(9) 0.0009(9)
C118 0.0203(16) 0.0278(17) 0.026(2) -0.0116(14) 0.0005(13) -0.0009(13)
C119 0.0211(17) 0.0235(17) 0.029(3) -0.0039(14) 0.0002(14) -0.0037(14)
C120 0.040(2) 0.0251(18) 0.040(3) -0.0104(17) -0.0041(17) -0.0016(15)
C121 0.029(2) 0.036(2) 0.050(4) -0.0026(17) -0.0046(17) -0.0060(18)
C122 0.042(2) 0.038(2) 0.034(3) -0.0104(18) -0.0011(17) -0.0103(16)
O123 0.0230(11) 0.0214(11) 0.0230(18) -0.0113(10) 0.0002(9) -0.0046(9)
C124 0.0255(17) 0.0277(17) 0.020(2) -0.0148(15) 0.0034(13) -0.0060(13)
O125 0.0221(12) 0.0274(13) 0.034(2) -0.0097(10) -0.0032(10) -0.0089(10)
C126 0.0246(17) 0.0231(17) 0.031(3) -0.0113(14) 0.0011(14) -0.0067(14)
C127 0.037(2) 0.0258(18) 0.034(3) -0.0146(16) 0.0034(15) -0.0124(15)
C128 0.070(3) 0.045(2) 0.043(4) -0.030(2) 0.010(2) -0.0211(19)
C129 0.048(2) 0.037(2) 0.049(4) -0.0275(19) -0.0005(18) -0.0149(17)
C130 0.049(2) 0.030(2) 0.067(5) -0.0146(19) 0.003(2) -0.0218(19)
O131 0.0281(13) 0.0442(15) 0.0218(18) -0.0119(12) -0.0011(10) -0.0062(10)
C132 0.034(2) 0.034(2) 0.024(2) -0.0145(17) -0.0021(15) -0.0009(15)
O133 0.0265(13) 0.0404(15) 0.027(2) -0.0086(11) 0.0011(10) -0.0062(10)
C134 0.0320(19) 0.039(2) 0.027(2) -0.0141(17) 0.0011(15) -0.0078(15)
C135 0.043(2) 0.049(2) 0.028(3) -0.023(2) -0.0032(16) -0.0007(16)
C136 0.062(3) 0.063(3) 0.045(4) -0.040(2) -0.005(2) 0.006(2)
C137 0.065(3) 0.085(3) 0.025(3) -0.042(3) -0.0005(19) -0.006(2)
C138 0.057(3) 0.053(3) 0.041(3) -0.020(2) -0.014(2) 0.0099(19)
O139 0.0233(13) 0.0353(15) 0.052(4) -0.0093(12) 0.0075(11) 0.0124(12)
C140 0.033(2) 0.044(2) 0.039(3) -0.0185(19) 0.0018(17) 0.0073(17)
O141 0.0241(13) 0.0368(15) 0.048(3) -0.0034(12) 0.0078(11) 0.0096(12)
C142 0.038(2) 0.068(3) 0.053(4) -0.031(2) 0.0046(19) 0.005(2)
C143 0.055(3) 0.066(3) 0.028(3) -0.043(2) -0.0016(18) 0.0048(18)
C144 0.051(3) 0.053(3) 0.073(6) -0.020(2) -0.000(2) 0.024(2)
C145 0.091(4) 0.080(4) 0.074(6) -0.053(3) 0.011(3) -0.019(3)
C146 0.072(3) 0.059(3) 0.049(4) -0.043(3) 0.017(2) 0.000(2)
O147 0.0372(15) 0.0371(15) 0.038(3) -0.0188(12) -0.0034(11) -0.0085(11)
C148 0.033(2) 0.033(2) 0.032(3) -0.0108(17) -0.0016(16) -0.0110(16)
O149 0.0503(17) 0.0622(19) 0.034(3) -0.0331(15) -0.0007(12) -0.0076(13)
C150 0.0283(19) 0.038(2) 0.046(4) -0.0132(17) -0.0046(16) -0.0135(17)
C151 0.038(2) 0.044(2) 0.050(4) -0.0193(19) 0.0011(18) -0.0197(19)
C152 0.045(3) 0.046(3) 0.094(7) -0.022(2) -0.011(2) -0.024(2)
C153 0.076(3) 0.046(3) 0.072(5) -0.033(2) -0.018(3) -0.006(2)
C154 0.052(3) 0.055(3) 0.091(7) -0.023(2) 0.027(3) -0.039(3)

loop_
_atom_type_symbol
_atom_type_description
_atom_type_scat_dispersion_real
_atom_type_scat_dispersion_imag
_atom_type_scat_source
MN Mn 0.295 0.729 'International Tables Vol. IV (1974) Table 2.2B'
N N 0.004 0.003 'International Tables Vol. IV (1974) Table 2.2B'
O O 0.008 0.006 'International Tables Vol. IV (1974) Table 2.2B'
C C 0.002 0.002 'International Tables Vol. IV (1974) Table 2.2B'
H H 0 0 'International Tables Vol. IV (1974) Table 2.2B'

loop_
_geom_angle_atom_site_label_1
_geom_angle_atom_site_label_2
_geom_angle_atom_site_label_3
_geom_angle
_geom_angle_site_symmetry_1
_geom_angle_site_symmetry_3
_geom_angle_publ_flag
O9 Mn1 O11 95.28(8) . . no
O9 Mn1 O19 174.48(8) . . no
O9 Mn1 O35 92.00(7) . . no
O9 Mn1 O43 77.45(7) . . no
O9 Mn1 O51 98.48(7) . . no
O11 Mn1 O19 86.17(8) . . no
O11 Mn1 O35 87.06(8) . . no
O11 Mn1 O43 164.92(8) . . no
O11 Mn1 O51 105.71(8) . . no
O19 Mn1 O35 82.74(8) . . no
O19 Mn1 O43 99.89(7) . . no
O19 Mn1 O51 86.22(8) . . no
O35 Mn1 O43 80.09(7) . . no
O35 Mn1 O51 162.54(8) . . no
O43 Mn1 O51 88.56(7) . . no
O9 Mn2 O13 97.95(7) . . no
O9 Mn2 O27 174.14(8) . . no
O9 Mn2 O59 96.97(7) . . no
O9 Mn2 O67 78.13(7) . . no
O9 Mn2 O75 92.43(7) . . no
O13 Mn2 O27 86.99(8) . . no
O13 Mn2 O59 102.54(8) . . no
O13 Mn2 O67 167.73(8) . . no
O13 Mn2 O75 84.38(8) . . no
O27 Mn2 O59 84.98(8) . . no
O27 Mn2 O67 96.39(8) . . no
O27 Mn2 O75 84.87(8) . . no
O59 Mn2 O67 89.54(7) . . no
O59 Mn2 O75 167.39(8) . . no
O67 Mn2 O75 84.17(7) . . no
O9 Mn3 O10 84.83(8) . . no
O9 Mn3 O37 96.49(8) . . no
O9 Mn3 O43 83.53(7) . . no
O9 Mn3 O61 99.65(7) . . no
O9 Mn3 O83 171.43(8) . . no
O10 Mn3 O37 172.21(8) . . no
O10 Mn3 O43 100.54(7) . . no
O10 Mn3 O61 85.95(7) . . no
O10 Mn3 O83 95.37(8) . . no
O37 Mn3 O43 87.24(7) . . no
O37 Mn3 O61 86.26(7) . . no
O37 Mn3 O83 84.47(8) . . no
O43 Mn3 O61 173.05(7) . . no
O43 Mn3 O83 88.01(7) . . no
O61 Mn3 O83 88.91(7) . . no
O9 Mn4 O10 84.19(8) . . no
O9 Mn4 O53 99.51(7) . . no
O9 Mn4 O67 83.68(7) . . no
O9 Mn4 O77 97.05(8) . . no
O9 Mn4 O91 171.36(8) . . no
O10 Mn4 O53 86.04(7) . . no
O10 Mn4 O67 99.09(7) . . no
O10 Mn4 O77 173.05(8) . . no
O10 Mn4 O91 93.39(8) . . no
O53 Mn4 O67 174.24(7) . . no
O53 Mn4 O77 87.00(8) . . no
O53 Mn4 O91 88.56(7) . . no
O67 Mn4 O77 87.85(8) . . no
O67 Mn4 O91 88.53(7) . . no
O77 Mn4 O91 86.36(8) . . no
O10 Mn5 O61 76.01(6) . . no
O10 Mn5 O69 99.41(7) . . no
O10 Mn5 O85 81.28(6) . . no
O10 Mn5 O99 166.74(7) . . no
O10 Mn5 O107 95.48(7) . . no
O61 Mn5 O69 93.74(7) . . no
O61 Mn5 O85 86.05(7) . . no
O61 Mn5 O99 95.84(7) . . no
O61 Mn5 O107 164.66(7) . . no
O69 Mn5 O85 179.21(8) . . no
O69 Mn5 O99 91.46(8) . . no
O69 Mn5 O107 100.31(8) . . no
O85 Mn5 O99 87.81(7) . . no
O85 Mn5 O107 79.99(7) . . no
O99 Mn5 O107 89.98(7) . . no
O10 Mn6 O45 101.33(7) . . no
O10 Mn6 O53 78.09(7) . . no
O10 Mn6 O93 84.98(7) . . no
O10 Mn6 O115 164.01(7) . . no
O10 Mn6 O123 99.57(7) . . no
O45 Mn6 O53 91.77(7) . . no
O45 Mn6 O93 173.50(7) . . no
O45 Mn6 O115 89.40(7) . . no
O45 Mn6 O123 99.96(8) . . no
O53 Mn6 O93 88.01(7) . . no
O53 Mn6 O115 89.87(7) . . no
O53 Mn6 O123 168.27(7) . . no
O93 Mn6 O115 84.11(7) . . no
O93 Mn6 O123 80.32(7) . . no
O115 Mn6 O123 90.07(7) . . no
O93 Mn7 O109 87.14(8) . . no
O93 Mn7 O117 87.34(7) . . no
O93 Mn7 O123 77.57(7) . . no
O93 Mn7 O131 161.77(8) . . no
O93 Mn7 O139 102.53(8) . . no
O109 Mn7 O117 154.96(8) . . no
O109 Mn7 O123 114.94(7) . . no
O109 Mn7 O131 91.76(8) . . no
O109 Mn7 O139 77.29(8) . . no
O117 Mn7 O123 87.60(7) . . no
O117 Mn7 O131 100.85(8) . . no
O117 Mn7 O139 80.11(7) . . no
O123 Mn7 O131 86.45(8) . . no
O123 Mn7 O139 167.68(7) . . no
O131 Mn7 O139 94.96(9) . . no
O85 Mn8 O101 91.99(8) . . no
O85 Mn8 O107 78.78(7) . . no
O85 Mn8 O125 86.91(7) . . no
O85 Mn8 O133 167.25(8) . . no
O85 Mn8 O147 102.06(8) . . no
O101 Mn8 O107 83.61(8) . . no
O101 Mn8 O125 158.17(8) . . no
O101 Mn8 O133 98.83(8) . . no
O101 Mn8 O147 79.38(8) . . no
O107 Mn8 O125 117.42(8) . . no
O107 Mn8 O133 95.65(8) . . no
O107 Mn8 O147 162.99(8) . . no
O125 Mn8 O133 85.54(8) . . no
O125 Mn8 O147 79.54(8) . . no
O133 Mn8 O147 86.64(8) . . no
Mn1 O9 Mn2 118.10(8) . . no
Mn1 O9 Mn3 102.64(8) . . no
Mn1 O9 Mn4 119.03(9) . . no
Mn2 O9 Mn3 119.56(9) . . no
Mn2 O9 Mn4 101.01(8) . . no
Mn3 O9 Mn4 95.08(8) . . no
Mn3 O10 Mn4 95.91(8) . . no
Mn3 O10 Mn5 99.44(8) . . no
Mn3 O10 Mn6 115.58(8) . . no
Mn4 O10 Mn5 115.39(8) . . no
Mn4 O10 Mn6 99.63(8) . . no
Mn5 O10 Mn6 127.17(8) . . no
Mn1 O11 C12 135.6(2) . . no
Mn2 O13 C12 122.0(2) . . no
Mn1 O19 C20 133.2(2) . . no
Mn2 O27 C28 132.2(2) . . no
Mn1 O35 C36 128.04(19) . . no
Mn3 O37 C36 131.99(19) . . no
Mn1 O43 Mn3 90.10(7) . . no
Mn1 O43 C44 136.70(18) . . no
Mn3 O43 C44 127.28(18) . . no
Mn6 O45 C44 127.31(18) . . no
Mn1 O51 C52 130.48(18) . . no
Mn4 O53 Mn6 91.39(7) . . no
Mn4 O53 C52 126.06(18) . . no
Mn6 O53 C52 134.79(18) . . no
Mn2 O59 C60 129.26(19) . . no
Mn3 O61 Mn5 93.78(7) . . no
Mn3 O61 C60 124.67(18) . . no
Mn5 O61 C60 134.41(17) . . no
Mn2 O67 Mn4 89.70(7) . . no
Mn2 O67 C68 139.29(18) . . no
Mn4 O67 C68 127.51(18) . . no
Mn5 O69 C68 127.05(18) . . no
Mn2 O75 C76 127.5(2) . . no
Mn4 O77 C76 131.4(2) . . no
Mn3 O83 C84 130.53(18) . . no
Mn5 O85 Mn8 97.73(8) . . no
Mn5 O85 C84 129.32(18) . . no
Mn8 O85 C84 132.17(18) . . no
Mn4 O91 C92 133.29(18) . . no
Mn6 O93 Mn7 97.41(7) . . no
Mn6 O93 C92 126.18(18) . . no
Mn7 O93 C92 134.40(18) . . no
Mn5 O99 C100 128.96(19) . . no
Mn8 O101 C100 133.4(2) . . no
Mn5 O107 Mn8 96.85(8) . . no
Mn5 O107 C108 134.03(19) . . no
Mn8 O107 C108 122.47(18) . . no
Mn7 O109 C108 119.13(19) . . no
Mn6 O115 C116 134.88(19) . . no
Mn7 O117 C116 129.79(19) . . no
Mn6 O123 Mn7 99.17(8) . . no
Mn6 O123 C124 131.01(18) . . no
Mn7 O123 C124 124.27(17) . . no
Mn8 O125 C124 116.56(19) . . no
Mn7 O131 C132 138.7(2) . . no
Mn8 O133 C132 128.5(2) . . no
Mn7 O139 C140 135.5(2) . . no
Mn8 O147 C148 130.3(2) . . no
O11 C12 O13 124.8(3) . . no
O11 C12 C14 117.4(3) . . no
O13 C12 C14 117.7(3) . . no
C12 C14 C15 118.1(5) . . no
C12 C14 C160 115.1(5) . 1_455 no
C15 C14 C160 35.5(4) . 1_455 no
C14 C15 C16 107.2(6) . . no
C14 C15 C17 114.7(5) . . no
C14 C15 C18 118.4(7) . . no
C14 C15 C160 84.2(8) . 1_455 no
C16 C15 C17 104.1(6) . . no
C16 C15 C18 109.7(5) . . no
C16 C15 C160 162.9(11) . 1_455 no
C17 C15 C18 101.8(5) . . no
C17 C15 C160 59.0(8) . 1_455 no
C18 C15 C160 74.1(8) . 1_455 no
C15 C17 C160 33.4(4) . 1_455 no
C15 C18 C160 33.8(4) . 1_455 no
O19 C20 O21 122.4(3) . . no
O19 C20 C22 123.3(3) . . no
O21 C20 C22 114.2(3) . . no
C20 C22 C23 114.4(3) . . no
C22 C23 C24 111.1(3) . . no
C22 C23 C25 110.5(3) . . no
C22 C23 C26 107.8(3) . . no
C24 C23 C25 109.5(4) . . no
C24 C23 C26 109.6(4) . . no
C25 C23 C26 108.4(3) . . no
O27 C28 O29 121.9(3) . . no
O27 C28 C30 122.8(4) . . no
O29 C28 C30 115.1(3) . . no
C28 C30 C31 114.3(3) . . no
C30 C31 C32 111.6(5) . . no
C30 C31 C33 108.9(5) . . no
C30 C31 C34 110.3(4) . . no
C32 C31 C33 108.8(6) . . no
C32 C31 C34 108.9(6) . . no
C33 C31 C34 108.3(5) . . no
O35 C36 O37 124.2(3) . . no
O35 C36 C38 119.1(3) . . no
O37 C36 C38 116.7(3) . . no
C36 C38 C39 115.1(3) . . no
C38 C39 C40 109.7(3) . . no
C38 C39 C41 108.2(3) . . no
C38 C39 C42 111.6(3) . . no
C40 C39 C41 108.8(4) . . no
C40 C39 C42 110.2(4) . . no
C41 C39 C42 108.3(3) . . no
O43 C44 O45 123.9(3) . . no
O43 C44 C46 117.8(3) . . no
O45 C44 C46 118.3(3) . . no
C44 C46 C47 113.3(2) . . no
C46 C47 C48 109.7(3) . . no
C46 C47 C49 111.2(3) . . no
C46 C47 C50 107.7(3) . . no
C48 C47 C49 109.8(3) . . no
C48 C47 C50 108.9(3) . . no
C49 C47 C50 109.4(3) . . no
O51 C52 O53 123.5(3) . . no
O51 C52 C54 120.5(3) . . no
O53 C52 C54 116.1(3) . . no
C52 C54 C55 119.4(3) . . no
C54 C55 C56 107.9(2) . . no
C54 C55 C57 109.2(3) . . no
C54 C55 C58 112.4(3) . . no
C56 C55 C57 108.6(3) . . no
C56 C55 C58 108.8(3) . . no
C57 C55 C58 109.8(3) . . no
O59 C60 O61 123.6(3) . . no
O59 C60 C62 120.6(3) . . no
O61 C60 C62 115.7(3) . . no
C60 C62 C63 118.3(3) . . no
C62 C63 C64 107.2(3) . . no
C62 C63 C65 109.5(3) . . no
C62 C63 C66 112.0(3) . . no
C64 C63 C65 109.8(3) . . no
C64 C63 C66 108.7(3) . . no
C65 C63 C66 109.5(3) . . no
O67 C68 O69 123.4(3) . . no
O67 C68 C70 117.7(3) . . no
O69 C68 C70 118.9(3) . . no
C68 C70 C71 113.8(3) . . no
C70 C71 C72 110.3(3) . . no
C70 C71 C73 110.6(3) . . no
C70 C71 C74 106.9(3) . . no
C72 C71 C73 109.9(3) . . no
C72 C71 C74 109.4(3) . . no
C73 C71 C74 109.8(3) . . no
O75 C76 O77 125.4(3) . . no
O75 C76 C78 118.7(3) . . no
O77 C76 C78 115.9(3) . . no
C76 C78 C79 116.1(3) . . no
C78 C79 C80 110.3(3) . . no
C78 C79 C81 110.0(3) . . no
C78 C79 C82 108.4(3) . . no
C80 C79 C81 110.3(4) . . no
C80 C79 C82 108.8(3) . . no
C81 C79 C82 109.0(4) . . no
O83 C84 O85 123.3(3) . . no
O83 C84 C86 117.4(3) . . no
O85 C84 C86 119.2(3) . . no
C84 C86 C87 111.8(2) . . no
C86 C87 C88 109.7(3) . . no
C86 C87 C89 110.6(3) . . no
C86 C87 C90 107.9(3) . . no
C88 C87 C89 110.5(3) . . no
C88 C87 C90 108.5(3) . . no
C89 C87 C90 109.6(3) . . no
O91 C92 O93 124.2(3) . . no
O91 C92 C94 116.0(3) . . no
O93 C92 C94 119.7(3) . . no
C92 C94 C95 112.4(3) . . no
C94 C95 C96 109.6(3) . . no
C94 C95 C97 112.2(3) . . no
C94 C95 C98 108.3(3) . . no
C96 C95 C97 109.6(4) . . no
C96 C95 C98 108.9(3) . . no
C97 C95 C98 108.1(3) . . no
O99 C100 O101 125.9(3) . . no
O99 C100 C102 115.4(3) . . no
O101 C100 C102 118.7(3) . . no
C100 C102 C103 119.2(3) . . no
C102 C103 C104 111.4(3) . . no
C102 C103 C105 108.0(3) . . no
C102 C103 C106 111.2(3) . . no
C104 C103 C105 108.9(3) . . no
C104 C103 C106 109.4(3) . . no
C105 C103 C106 107.8(3) . . no
O107 C108 O109 121.2(3) . . no
O107 C108 C110 117.7(3) . . no
O109 C108 C110 121.1(3) . . no
C108 C110 C111 118.9(3) . . no
C110 C111 C112 106.9(3) . . no
C110 C111 C113 110.8(3) . . no
C110 C111 C114 111.9(3) . . no
C112 C111 C113 108.6(3) . . no
C112 C111 C114 108.8(3) . . no
C113 C111 C114 109.7(3) . . no
O115 C116 O117 124.0(3) . . no
O115 C116 C118 117.6(3) . . no
O117 C116 C118 118.4(3) . . no
C116 C118 C119 114.4(3) . . no
C118 C119 C120 110.7(3) . . no
C118 C119 C121 107.5(3) . . no
C118 C119 C122 110.3(3) . . no
C120 C119 C121 109.2(3) . . no
C120 C119 C122 109.9(3) . . no
C121 C119 C122 109.1(3) . . no
O123 C124 O125 121.0(3) . . no
O123 C124 C126 117.0(3) . . no
O125 C124 C126 122.0(3) . . no
C124 C126 C127 119.2(3) . . no
C126 C127 C128 110.5(3) . . no
C126 C127 C129 112.2(3) . . no
C126 C127 C130 106.6(3) . . no
C128 C127 C129 110.2(3) . . no
C128 C127 C130 108.8(3) . . no
C129 C127 C130 108.4(3) . . no
O131 C132 O133 124.3(3) . . no
O131 C132 C134 118.3(3) . . no
O133 C132 C134 117.4(3) . . no
C132 C134 C135 113.4(3) . . no
C134 C135 C136 109.7(3) . . no
C134 C135 C137 107.3(3) . . no
C134 C135 C138 112.0(3) . . no
C136 C135 C137 108.4(3) . . no
C136 C135 C138 110.1(3) . . no
C137 C135 C138 109.2(3) . . no
O139 C140 O141 122.9(3) . . no
O139 C140 C142 121.4(3) . . no
O141 C140 C142 115.6(3) . . no
C140 C142 C143 114.8(3) . . no
C142 C143 C144 116.3(3) . . no
C142 C143 C145 104.1(3) . . no
C142 C143 C146 110.4(3) . . no
C144 C143 C145 108.2(3) . . no
C144 C143 C146 111.1(3) . . no
C145 C143 C146 106.0(3) . . no
O147 C148 O149 121.0(3) . . no
O147 C148 C150 124.2(3) . . no
O149 C148 C150 114.7(3) . . no
C148 C150 C151 113.4(3) . . no
C150 C151 C152 107.2(3) . . no
C150 C151 C153 111.3(3) . . no
C150 C151 C154 111.6(3) . . no
C152 C151 C153 109.1(3) . . no
C152 C151 C154 110.0(3) . . no
C153 C151 C154 107.6(3) . . no
C156 C155 C158 88.5(6) . . no
C156 C155 C161 141.6(11) . . no
C156 C155 C162 3.9(8) . . no
C156 C155 C163 17.6(3) . . no
C156 C155 C164 120.7(5) . . no
C158 C155 C161 55.6(9) . . no
C158 C155 C162 89.3(10) . . no
C158 C155 C163 70.9(6) . . no
C158 C155 C164 32.5(4) . . no
C161 C155 C162 143.5(15) . . no
C161 C155 C163 125.0(10) . . no
C161 C155 C164 27.5(8) . . no
C162 C155 C163 18.6(8) . . no
C162 C155 C164 121.2(10) . . no
C163 C155 C164 103.1(5) . . no
C155 C156 C157 98.9(5) . . no
C155 C156 C162 4.1(9) . . no
C155 C156 C163 100.0(14) . . no
C155 C156 C165 95.9(5) . . no
C157 C156 C162 99.4(11) . . no
C157 C156 C163 2.6(11) . . no
C157 C156 C165 9.4(4) . . no
C162 C156 C163 100.6(16) . . no
C162 C156 C165 95.8(11) . . no
C163 C156 C165 11.9(11) . . no
C156 C157 C158 83.3(6) . . no
C156 C157 C162 26.5(4) . . no
C156 C157 C163 1.6(7) . . no
C156 C157 C165 137.9(19) . . no
C156 C157 C166 110.6(7) . . no
C158 C157 C162 57.1(5) . . no
C158 C157 C163 83.8(8) . . no
C158 C157 C165 85.8(18) . . no
C158 C157 C166 28.8(5) . . no
C162 C157 C163 27.3(7) . . no
C162 C157 C165 123.4(18) . . no
C162 C157 C166 85.2(6) . . no
C163 C157 C165 140(2) . . no
C163 C157 C166 110.9(9) . . no
C165 C157 C166 71.8(17) . . no
C155 C158 C157 89.0(7) . . no
C155 C158 C161 22.7(4) . . no
C155 C158 C162 29.3(4) . . no
C155 C158 C164 72.1(10) . . no
C155 C158 C165 98.6(7) . . no
C155 C158 C166 145.6(15) . . no
C157 C158 C161 111.3(8) . . no
C157 C158 C162 59.7(6) . . no
C157 C158 C164 158.0(13) . . no
C157 C158 C165 13.6(3) . . no
C157 C158 C166 59.1(11) . . no
C161 C158 C162 51.8(6) . . no
C161 C158 C164 51.4(8) . . no
C161 C158 C165 121.3(9) . . no
C161 C158 C166 161.3(16) . . no
C162 C158 C164 100.9(12) . . no
C162 C158 C165 69.7(6) . . no
C162 C158 C166 117.4(14) . . no
C164 C158 C165 157.4(12) . . no
C164 C158 C166 141.7(19) . . no
C165 C158 C166 52.8(10) . . no
C14 C160 C15 60.2(7) 1_655 1_655 no
C14 C160 C17 117.2(6) 1_655 1_655 no
C14 C160 C18 106.3(6) 1_655 1_655 no
C14 C160 C159 104.5(6) 1_655 . no
C15 C160 C17 87.6(9) 1_655 1_655 no
C15 C160 C18 72.1(8) 1_655 1_655 no
C15 C160 C159 164.1(11) 1_655 . no
C17 C160 C18 112.7(6) 1_655 1_655 no
C17 C160 C159 104.5(7) 1_655 . no
C18 C160 C159 111.2(6) 1_655 . no
C155 C161 C158 101.7(11) . . no
C155 C161 C162 21.5(9) . . no
C155 C161 C164 136.5(12) . . no
C158 C161 C162 81.2(7) . . no
C158 C161 C164 41.2(6) . . no
C162 C161 C164 119.7(7) . . no
C155 C162 C156 172.1(17) . . no
C155 C162 C157 124.6(11) . . no
C155 C162 C158 61.3(9) . . no
C155 C162 C161 15.0(6) . . no
C155 C162 C163 146.6(15) . . no
C156 C162 C157 54.1(9) . . no
C156 C162 C158 116.7(12) . . no
C156 C162 C161 160.1(13) . . no
C156 C162 C163 31.3(8) . . no
C157 C162 C158 63.2(6) . . no
C157 C162 C161 110.0(7) . . no
C157 C162 C163 22.9(6) . . no
C158 C162 C161 47.0(5) . . no
C158 C162 C163 85.6(9) . . no
C161 C162 C163 131.7(11) . . no
C155 C163 C156 62.4(13) . . no
C155 C163 C157 115.8(9) . . no
C155 C163 C162 14.8(7) . . no
C155 C163 C165 110.9(6) . . no
C156 C163 C157 175.8(18) . . no
C156 C163 C162 48.1(12) . . no
C156 C163 C165 162.8(16) . . no
C157 C163 C162 129.8(12) . . no
C157 C163 C165 13.0(7) . . no
C162 C163 C165 123.5(10) . . no
C155 C164 C158 75.4(9) . . no
C155 C164 C161 16.0(4) . . no
C155 C164 C166 94.8(5) . . no
C158 C164 C161 87.4(10) . . no
C158 C164 C166 19.7(10) . . no
C161 C164 C166 105.9(6) . . no
C156 C165 C157 32.8(15) . . no
C156 C165 C158 74.1(5) . . no
C156 C165 C163 5.3(5) . . no
C156 C165 C166 97.6(6) . . no
C157 C165 C158 80.6(17) . . no
C157 C165 C163 27.5(15) . . no
C157 C165 C166 92.1(18) . . no
C158 C165 C163 74.9(6) . . no
C158 C165 C166 28.1(5) . . no
C163 C165 C166 97.0(7) . . no
C157 C166 C158 92.2(12) . . no
C157 C166 C164 110.5(7) . . no
C157 C166 C165 16.1(4) . . no
C158 C166 C164 18.7(9) . . no
C158 C166 C165 99.1(13) . . no
C164 C166 C165 115.9(7) . . no
C12 C14 H1 122.9(4) . . no
C15 C14 H1 119.0(5) . . no
C160 C14 H1 111.8(5) 1_455 . no
C15 C16 H2 115.4(7) . . no
C15 C16 H3 116.1(7) . . no
C15 C16 H4 115.2(7) . . no
H2 C16 H3 102.3(7) . . no
H2 C16 H4 102.9(7) . . no
H3 C16 H4 103.1(7) . . no
C15 C17 H5 110.7(5) . . no
C15 C17 H6 111.5(4) . . no
C15 C17 H7 111.7(6) . . no
C160 C17 H5 124.4(6) 1_455 . no
C160 C17 H6 125.1(6) 1_455 . no
C160 C17 H7 78.3(6) 1_455 . no
H5 C17 H6 105.1(5) . . no
H5 C17 H7 109.4(4) . . no
H6 C17 H7 108.3(4) . . no
C15 C18 H8 110.1(4) . . no
C15 C18 H9 114.4(5) . . no
C15 C18 H10 112.2(5) . . no
C160 C18 H8 77.9(4) 1_455 . no
C160 C18 H9 117.0(5) 1_455 . no
C160 C18 H10 133.0(5) 1_455 . no
H8 C18 H9 107.7(4) . . no
H8 C18 H10 105.2(5) . . no
H9 C18 H10 106.8(4) . . no
C20 C22 H11 110.5(3) . . no
C20 C22 H12 108.5(3) . . no
C23 C22 H11 109.4(3) . . no
C23 C22 H12 107.4(3) . . no
H11 C22 H12 106.2(3) . . no
C23 C24 H13 112.7(4) . . no
C23 C24 H14 109.4(4) . . no
C23 C24 H15 112.8(4) . . no
H13 C24 H14 105.6(4) . . no
H13 C24 H15 109.8(5) . . no
H14 C24 H15 106.0(4) . . no
C23 C25 H16 112.2(4) . . no
C23 C25 H17 113.1(4) . . no
C23 C25 H18 112.7(4) . . no
H16 C25 H17 106.1(5) . . no
H16 C25 H18 105.7(4) . . no
H17 C25 H18 106.4(4) . . no
C23 C26 H19 113.3(4) . . no
C23 C26 H20 111.3(4) . . no
C23 C26 H21 110.0(4) . . no
H19 C26 H20 108.8(4) . . no
H19 C26 H21 107.9(4) . . no
H20 C26 H21 105.3(4) . . no
C28 C30 H22 110.6(4) . . no
C28 C30 H23 109.4(3) . . no
C31 C30 H22 107.4(4) . . no
C31 C30 H23 107.3(4) . . no
H22 C30 H23 107.4(4) . . no
C31 C32 H24 109.7(7) . . no
C31 C32 H25 106.8(6) . . no
C31 C32 H26 117.8(8) . . no
H24 C32 H25 99.8(8) . . no
H24 C32 H26 112.0(7) . . no
H25 C32 H26 109.1(7) . . no
C31 C33 H27 114.8(6) . . no
C31 C33 H28 111.1(6) . . no
C31 C33 H29 112.9(7) . . no
H27 C33 H28 105.6(8) . . no
H27 C33 H29 107.1(6) . . no
H28 C33 H29 104.5(7) . . no
C31 C34 H30 113.6(4) . . no
C31 C34 H31 113.9(6) . . no
C31 C34 H32 111.7(5) . . no
H30 C34 H31 107.8(5) . . no
H30 C34 H32 104.1(6) . . no
H31 C34 H32 105.0(5) . . no
C36 C38 H33 108.7(3) . . no
C36 C38 H34 108.6(3) . . no
C39 C38 H33 109.2(3) . . no
C39 C38 H34 108.7(3) . . no
H33 C38 H34 106.1(3) . . no
C39 C40 H35 110.9(4) . . no
C39 C40 H36 116.0(5) . . no
C39 C40 H37 114.1(4) . . no
H35 C40 H36 105.0(5) . . no
H35 C40 H37 102.7(5) . . no
H36 C40 H37 107.0(5) . . no
C39 C41 H38 112.2(4) . . no
C39 C41 H39 110.7(4) . . no
C39 C41 H40 111.6(4) . . no
H38 C41 H39 106.6(4) . . no
H38 C41 H40 108.0(4) . . no
H39 C41 H40 107.5(4) . . no
C39 C42 H41 113.5(4) . . no
C39 C42 H42 113.6(4) . . no
C39 C42 H43 110.7(4) . . no
H41 C42 H42 107.1(4) . . no
H41 C42 H43 105.3(4) . . no
H42 C42 H43 105.9(4) . . no
C44 C46 H44 109.7(3) . . no
C44 C46 H45 109.7(3) . . no
C47 C46 H44 108.2(3) . . no
C47 C46 H45 107.9(3) . . no
H44 C46 H45 107.9(3) . . no
C47 C48 H46 111.8(3) . . no
C47 C48 H47 111.7(3) . . no
C47 C48 H48 111.5(3) . . no
H46 C48 H47 106.3(3) . . no
H46 C48 H48 107.6(3) . . no
H47 C48 H48 107.5(3) . . no
C47 C49 H49 110.8(3) . . no
C47 C49 H50 110.0(3) . . no
C47 C49 H51 111.7(3) . . no
H49 C49 H50 107.3(3) . . no
H49 C49 H51 108.3(4) . . no
H50 C49 H51 108.6(3) . . no
C47 C50 H52 111.1(3) . . no
C47 C50 H53 110.7(3) . . no
C47 C50 H54 111.0(3) . . no
H52 C50 H53 107.2(3) . . no
H52 C50 H54 107.9(3) . . no
H53 C50 H54 108.7(3) . . no
C52 C54 H55 107.4(3) . . no
C52 C54 H56 106.7(3) . . no
C55 C54 H55 108.2(3) . . no
C55 C54 H56 108.3(3) . . no
H55 C54 H56 106.2(3) . . no
C55 C56 H57 111.2(3) . . no
C55 C56 H58 110.7(3) . . no
C55 C56 H59 111.7(3) . . no
H57 C56 H58 106.5(3) . . no
H57 C56 H59 108.3(3) . . no
H58 C56 H59 108.2(3) . . no
C55 C57 H60 110.7(3) . . no
C55 C57 H61 111.6(3) . . no
C55 C57 H62 111.7(3) . . no
H60 C57 H61 107.0(4) . . no
H60 C57 H62 106.9(3) . . no
H61 C57 H62 108.7(4) . . no
C55 C58 H63 111.6(3) . . no
C55 C58 H64 110.9(3) . . no
C55 C58 H65 110.2(3) . . no
H63 C58 H64 108.6(4) . . no
H63 C58 H65 108.0(3) . . no
H64 C58 H65 107.4(3) . . no
C60 C62 H66 108.6(3) . . no
C60 C62 H67 108.1(3) . . no
C63 C62 H66 107.9(3) . . no
C63 C62 H67 107.8(3) . . no
H66 C62 H67 105.3(3) . . no
C63 C64 H68 111.3(3) . . no
C63 C64 H69 112.4(3) . . no
C63 C64 H70 109.7(3) . . no
H68 C64 H69 109.4(3) . . no
H68 C64 H70 106.4(4) . . no
H69 C64 H70 107.5(3) . . no
C63 C65 H71 111.6(3) . . no
C63 C65 H72 112.3(3) . . no
C63 C65 H73 112.4(3) . . no
H71 C65 H72 106.5(3) . . no
H71 C65 H73 106.3(3) . . no
H72 C65 H73 107.3(4) . . no
C63 C66 H74 114.2(3) . . no
C63 C66 H75 110.5(3) . . no
C63 C66 H76 109.9(3) . . no
H74 C66 H75 109.1(4) . . no
H74 C66 H76 108.4(3) . . no
H75 C66 H76 104.3(3) . . no
C68 C70 H77 108.9(3) . . no
C68 C70 H78 108.8(3) . . no
C71 C70 H77 109.2(3) . . no
C71 C70 H78 110.1(3) . . no
H77 C70 H78 105.8(3) . . no
C71 C72 H79 111.2(3) . . no
C71 C72 H80 111.1(3) . . no
C71 C72 H81 111.0(3) . . no
H79 C72 H80 108.5(4) . . no
H79 C72 H81 106.9(4) . . no
H80 C72 H81 107.9(3) . . no
C71 C73 H82 109.8(3) . . no
C71 C73 H83 111.6(4) . . no
C71 C73 H84 111.4(3) . . no
H82 C73 H83 106.6(3) . . no
H82 C73 H84 107.6(4) . . no
H83 C73 H84 109.7(3) . . no
C71 C74 H85 111.7(3) . . no
C71 C74 H86 111.1(3) . . no
C71 C74 H87 110.1(3) . . no
H85 C74 H86 108.8(4) . . no
H85 C74 H87 107.1(4) . . no
H86 C74 H87 107.8(4) . . no
C76 C78 H88 108.5(3) . . no
C76 C78 H89 108.4(3) . . no
C79 C78 H88 108.8(3) . . no
C79 C78 H89 108.0(3) . . no
H88 C78 H89 106.6(3) . . no
C79 C80 H90 112.8(4) . . no
C79 C80 H91 111.6(4) . . no
C79 C80 H92 110.8(4) . . no
H90 C80 H91 107.2(4) . . no
H90 C80 H92 107.8(5) . . no
H91 C80 H92 106.2(5) . . no
C79 C81 H93 113.7(5) . . no
C79 C81 H94 112.7(5) . . no
C79 C81 H95 112.7(5) . . no
H93 C81 H94 106.2(5) . . no
H93 C81 H95 105.8(5) . . no
H94 C81 H95 105.0(5) . . no
C79 C82 H96 113.5(4) . . no
C79 C82 H97 111.4(4) . . no
C79 C82 H98 111.6(4) . . no
H96 C82 H97 106.4(4) . . no
H96 C82 H98 107.9(4) . . no
H97 C82 H98 105.6(4) . . no
C84 C86 H99 109.2(3) . . no
C84 C86 H100 109.7(3) . . no
C87 C86 H99 109.5(3) . . no
C87 C86 H100 109.7(3) . . no
H99 C86 H100 106.8(3) . . no
C87 C88 H101 111.8(3) . . no
C87 C88 H102 112.1(4) . . no
C87 C88 H103 112.0(3) . . no
H101 C88 H102 106.5(4) . . no
H101 C88 H103 106.8(4) . . no
H102 C88 H103 107.3(4) . . no
C87 C89 H104 110.2(4) . . no
C87 C89 H105 110.2(4) . . no
C87 C89 H106 110.9(4) . . no
H104 C89 H105 108.2(4) . . no
H104 C89 H106 108.9(4) . . no
H105 C89 H106 108.4(4) . . no
C87 C90 H107 109.1(3) . . no
C87 C90 H108 109.6(3) . . no
C87 C90 H109 110.3(3) . . no
H107 C90 H108 108.6(3) . . no
H107 C90 H109 108.9(4) . . no
H108 C90 H109 110.3(3) . . no
C92 C94 H110 109.1(3) . . no
C92 C94 H111 109.0(3) . . no
C95 C94 H110 110.5(3) . . no
C95 C94 H111 109.7(3) . . no
H110 C94 H111 105.9(3) . . no
C95 C96 H112 110.0(4) . . no
C95 C96 H113 111.8(4) . . no
C95 C96 H114 112.3(4) . . no
H112 C96 H113 106.3(4) . . no
H112 C96 H114 107.4(4) . . no
H113 C96 H114 108.8(5) . . no
C95 C97 H115 110.8(4) . . no
C95 C97 H116 112.5(4) . . no
C95 C97 H117 112.4(4) . . no
H115 C97 H116 106.7(4) . . no
H115 C97 H117 106.2(4) . . no
H116 C97 H117 107.9(4) . . no
C95 C98 H118 110.5(3) . . no
C95 C98 H119 112.8(4) . . no
C95 C98 H120 111.8(3) . . no
H118 C98 H119 107.6(4) . . no
H118 C98 H120 105.6(4) . . no
H119 C98 H120 108.2(4) . . no
C100 C102 H121 106.4(3) . . no
C100 C102 H122 106.9(3) . . no
C103 C102 H121 108.2(3) . . no
C103 C102 H122 108.5(3) . . no
H121 C102 H122 107.0(3) . . no
C103 C104 H123 111.3(3) . . no
C103 C104 H124 112.7(4) . . no
C103 C104 H125 112.9(4) . . no
H123 C104 H124 106.2(4) . . no
H123 C104 H125 105.8(4) . . no
H124 C104 H125 107.5(4) . . no
C103 C105 H126 109.7(3) . . no
C103 C105 H127 112.1(3) . . no
C103 C105 H128 111.1(3) . . no
H126 C105 H127 108.1(4) . . no
H126 C105 H128 106.4(4) . . no
H127 C105 H128 109.3(4) . . no
C103 C106 H129 113.3(4) . . no
C103 C106 H130 111.2(3) . . no
C103 C106 H131 111.7(3) . . no
H129 C106 H130 106.8(3) . . no
H129 C106 H131 107.8(4) . . no
H130 C106 H131 105.6(4) . . no
C108 C110 H132 108.1(3) . . no
C108 C110 H133 107.1(3) . . no
C111 C110 H132 108.1(3) . . no
C111 C110 H133 108.1(3) . . no
H132 C110 H133 105.9(3) . . no
C111 C112 H134 111.4(3) . . no
C111 C112 H135 111.6(3) . . no
C111 C112 H136 110.4(3) . . no
H134 C112 H135 108.7(3) . . no
H134 C112 H136 106.6(3) . . no
H135 C112 H136 107.9(3) . . no
C111 C113 H137 110.3(3) . . no
C111 C113 H138 110.5(3) . . no
C111 C113 H139 110.7(3) . . no
H137 C113 H138 108.4(4) . . no
H137 C113 H139 108.6(3) . . no
H138 C113 H139 108.4(3) . . no
C111 C114 H140 110.9(3) . . no
C111 C114 H141 110.6(3) . . no
C111 C114 H142 111.4(3) . . no
H140 C114 H141 107.7(3) . . no
H140 C114 H142 107.8(3) . . no
H141 C114 H142 108.3(3) . . no
C116 C118 H143 109.0(3) . . no
C116 C118 H144 108.0(3) . . no
C119 C118 H143 109.7(3) . . no
C119 C118 H144 109.4(3) . . no
H143 C118 H144 106.1(3) . . no
C119 C120 H145 111.5(3) . . no
C119 C120 H146 111.5(3) . . no
C119 C120 H147 111.3(3) . . no
H145 C120 H146 108.2(3) . . no
H145 C120 H147 107.3(3) . . no
H146 C120 H147 107.0(3) . . no
C119 C121 H148 110.5(3) . . no
C119 C121 H149 110.1(3) . . no
C119 C121 H150 111.6(3) . . no
H148 C121 H149 106.7(3) . . no
H148 C121 H150 108.8(3) . . no
H149 C121 H150 108.9(4) . . no
C119 C122 H151 111.0(3) . . no
C119 C122 H152 111.4(3) . . no
C119 C122 H153 111.7(3) . . no
H151 C122 H152 107.7(3) . . no
H151 C122 H153 107.1(3) . . no
H152 C122 H153 107.7(3) . . no
C124 C126 H154 107.8(3) . . no
C124 C126 H155 106.8(3) . . no
C127 C126 H154 107.7(3) . . no
C127 C126 H155 108.1(3) . . no
H154 C126 H155 106.8(3) . . no
C127 C128 H156 112.3(3) . . no
C127 C128 H157 111.0(3) . . no
C127 C128 H158 111.6(3) . . no
H156 C128 H157 106.7(4) . . no
H156 C128 H158 108.1(3) . . no
H157 C128 H158 106.8(4) . . no
C127 C129 H159 110.6(3) . . no
C127 C129 H160 111.0(3) . . no
C127 C129 H161 112.2(3) . . no
H159 C129 H160 106.4(3) . . no
H159 C129 H161 107.5(3) . . no
H160 C129 H161 108.9(3) . . no
C127 C130 H162 110.7(3) . . no
C127 C130 H163 110.6(3) . . no
C127 C130 H164 110.3(3) . . no
H162 C130 H163 109.4(4) . . no
H162 C130 H164 107.7(3) . . no
H163 C130 H164 108.0(4) . . no
C132 C134 H165 109.0(3) . . no
C132 C134 H166 108.5(3) . . no
C135 C134 H165 108.9(3) . . no
C135 C134 H166 109.4(3) . . no
H165 C134 H166 107.4(3) . . no
C135 C136 H167 112.0(4) . . no
C135 C136 H168 111.4(3) . . no
C135 C136 H169 112.5(3) . . no
H167 C136 H168 106.9(4) . . no
H167 C136 H169 106.6(4) . . no
H168 C136 H169 107.0(4) . . no
C135 C137 H170 111.1(3) . . no
C135 C137 H171 111.1(3) . . no
C135 C137 H172 111.7(4) . . no
H170 C137 H171 107.7(4) . . no
H170 C137 H172 108.1(4) . . no
H171 C137 H172 107.0(4) . . no
C135 C138 H173 112.3(4) . . no
C135 C138 H174 111.0(3) . . no
C135 C138 H175 111.2(4) . . no
H173 C138 H174 107.3(4) . . no
H173 C138 H175 107.4(4) . . no
H174 C138 H175 107.4(4) . . no
C140 C142 H176 108.9(3) . . no
C140 C142 H177 108.4(3) . . no
C143 C142 H176 110.2(3) . . no
C143 C142 H177 108.9(3) . . no
H176 C142 H177 105.1(4) . . no
C143 C144 H178 111.8(4) . . no
C143 C144 H179 110.3(4) . . no
C143 C144 H180 111.1(3) . . no
H178 C144 H179 107.9(4) . . no
H178 C144 H180 108.4(4) . . no
H179 C144 H180 107.2(4) . . no
C143 C145 H181 112.1(4) . . no
C143 C145 H182 113.1(4) . . no
C143 C145 H183 113.9(4) . . no
H181 C145 H182 104.9(4) . . no
H181 C145 H183 105.3(4) . . no
H182 C145 H183 106.8(4) . . no
C143 C146 H184 109.3(3) . . no
C143 C146 H185 112.0(4) . . no
C143 C146 H186 113.5(4) . . no
H184 C146 H185 104.8(4) . . no
H184 C146 H186 106.0(4) . . no
H185 C146 H186 110.7(4) . . no
C148 C150 H187 109.7(3) . . no
C148 C150 H188 110.0(3) . . no
C151 C150 H187 109.4(3) . . no
C151 C150 H188 108.4(3) . . no
H187 C150 H188 105.6(3) . . no
C151 C152 H189 111.7(4) . . no
C151 C152 H190 110.9(4) . . no
C151 C152 H191 112.0(3) . . no
H189 C152 H190 107.5(4) . . no
H189 C152 H191 107.2(4) . . no
H190 C152 H191 107.4(4) . . no
C151 C153 H192 111.2(4) . . no
C151 C153 H193 111.9(3) . . no
C151 C153 H194 112.5(4) . . no
H192 C153 H193 107.2(4) . . no
H192 C153 H194 106.3(4) . . no
H193 C153 H194 107.4(4) . . no
C151 C154 H195 110.9(4) . . no
C151 C154 H196 111.7(4) . . no
C151 C154 H197 110.9(4) . . no
H195 C154 H196 107.8(4) . . no
H195 C154 H197 107.0(4) . . no
H196 C154 H197 108.4(4) . . no
C14 C160 H7 132.9(6) 1_655 1_655 no
C15 C160 H7 124.9(10) 1_655 1_655 no
C17 C160 H7 37.3(3) 1_655 1_655 no
C18 C160 H7 119.9(6) 1_655 1_655 no
C159 C160 H7 67.9(5) . 1_655 no
C17 H7 C160 64.4(4) . 1_455 no

loop_
_geom_bond_atom_site_label_1
_geom_bond_atom_site_label_2
_geom_bond_distance
_geom_bond_site_symmetry_2
_geom_bond_publ_flag
Mn1 O9 2.1655(18) . no
O19 C20 1.212(4) . no
Mn1 O11 2.114(2) . no
O21 C20 1.331(4) . no
Mn1 O19 2.233(2) . no
O27 C28 1.213(4) . no
Mn1 O35 2.222(2) . no
O29 C28 1.323(4) . no
Mn1 O43 2.2456(19) . no
O35 C36 1.264(3) . no
Mn1 O51 2.1229(19) . no
O37 C36 1.259(3) . no
Mn2 O9 2.1564(18) . no
O43 C44 1.268(3) . no
Mn2 O13 2.175(2) . no
O45 C44 1.249(3) . no
Mn2 O27 2.209(2) . no
O51 C52 1.254(3) . no
Mn2 O59 2.134(2) . no
O53 C52 1.288(3) . no
Mn2 O67 2.2264(19) . no
O59 C60 1.243(3) . no
Mn2 O75 2.159(2) . no
O61 C60 1.286(3) . no
Mn3 O9 1.8909(18) . no
O67 C68 1.279(3) . no
Mn3 O10 1.8799(18) . no
O69 C68 1.251(3) . no
Mn3 O37 1.9785(19) . no
O75 C76 1.244(3) . no
Mn3 O43 2.2353(18) . no
O77 C76 1.275(3) . no
Mn3 O61 2.1977(18) . no
O83 C84 1.261(3) . no
Mn3 O83 1.9749(19) . no
O85 C84 1.269(3) . no
Mn4 O9 1.9040(18) . no
O91 C92 1.268(3) . no
Mn4 O10 1.8899(18) . no
O93 C92 1.262(3) . no
Mn4 O53 2.1935(18) . no
O99 C100 1.265(3) . no
Mn4 O67 2.2224(18) . no
O101 C100 1.261(3) . no
Mn4 O77 1.9608(19) . no
O107 C108 1.296(3) . no
Mn4 O91 1.9701(19) . no
O109 C108 1.245(3) . no
Mn5 O10 2.3199(18) . no
O115 C116 1.252(3) . no
Mn5 O61 2.2081(19) . no
O117 C116 1.284(3) . no
Mn5 O69 2.1179(19) . no
O123 C124 1.304(3) . no
Mn5 O85 2.2261(19) . no
O125 C124 1.238(3) . no
Mn5 O99 2.1386(19) . no
O131 C132 1.256(4) . no
Mn5 O107 2.164(2) . no
O133 C132 1.278(4) . no
Mn6 O10 2.2261(18) . no
O139 C140 1.215(4) . no
Mn6 O45 2.1274(19) . no
O141 C140 1.318(4) . no
Mn6 O53 2.2106(19) . no
O147 C148 1.221(4) . no
Mn6 O93 2.2253(19) . no
O149 C148 1.344(4) . no
Mn6 O115 2.1491(19) . no
C12 C14 1.552(5) . no
Mn6 O123 2.1497(19) . no
C14 C15 1.329(8) . no
Mn7 O93 2.2446(19) . no
C14 C160 1.523(9) 1_455 no
Mn7 O109 2.126(2) . no
C15 C16 1.464(10) . no
Mn7 O117 2.1913(19) . no
C15 C17 1.615(9) . no
Mn7 O123 2.2605(19) . no
C15 C18 1.524(8) . no
Mn7 O131 2.118(2) . no
C15 C160 0.890(9) 1_455 no
Mn7 O139 2.275(2) . no
C17 C160 1.385(9) 1_455 no
Mn8 O85 2.1771(19) . no
C18 C160 1.540(9) 1_455 no
Mn8 O101 2.091(2) . no
C20 C22 1.508(4) . no
Mn8 O107 2.268(2) . no
C22 C23 1.531(5) . no
Mn8 O125 2.155(2) . no
C23 C24 1.514(5) . no
Mn8 O133 2.155(2) . no
C23 C25 1.520(6) . no
Mn8 O147 2.319(2) . no
C23 C26 1.526(5) . no
O11 C12 1.243(4) . no
C28 C30 1.506(5) . no
O13 C12 1.283(4) . no
C30 C31 1.520(6) . no
C31 C32 1.479(8) . no
C111 C112 1.538(4) . no
C31 C33 1.501(8) . no
C111 C113 1.528(5) . no
C31 C34 1.500(6) . no
C111 C114 1.515(5) . no
C36 C38 1.530(4) . no
C116 C118 1.513(4) . no
C38 C39 1.525(4) . no
C118 C119 1.551(4) . no
C39 C40 1.525(6) . no
C119 C120 1.519(4) . no
C39 C41 1.520(5) . no
C119 C121 1.522(4) . no
C39 C42 1.501(5) . no
C119 C122 1.519(4) . no
C44 C46 1.524(4) . no
C124 C126 1.505(4) . no
C46 C47 1.542(4) . no
C126 C127 1.536(4) . no
C47 C48 1.526(4) . no
C127 C128 1.514(5) . no
C47 C49 1.528(4) . no
C127 C129 1.521(4) . no
C47 C50 1.531(4) . no
C127 C130 1.535(4) . no
C52 C54 1.515(4) . no
C132 C134 1.524(4) . no
C54 C55 1.528(4) . no
C134 C135 1.538(4) . no
C55 C56 1.528(4) . no
C135 C136 1.529(5) . no
C55 C57 1.523(4) . no
C135 C137 1.530(5) . no
C55 C58 1.512(4) . no
C135 C138 1.515(5) . no
C60 C62 1.518(4) . no
C140 C142 1.531(5) . no
C62 C63 1.541(4) . no
C142 C143 1.502(5) . no
C63 C64 1.525(4) . no
C143 C144 1.480(5) . no
C63 C65 1.515(4) . no
C143 C145 1.583(6) . no
C63 C66 1.530(4) . no
C143 C146 1.511(5) . no
C68 C70 1.511(4) . no
C148 C150 1.497(4) . no
C70 C71 1.550(4) . no
C150 C151 1.550(5) . no
C71 C72 1.534(4) . no
C151 C152 1.532(5) . no
C71 C73 1.514(5) . no
C151 C153 1.515(5) . no
C71 C74 1.537(4) . no
C151 C154 1.509(5) . no
C76 C78 1.525(4) . no
C155 C156 1.805(11) . no
C78 C79 1.538(4) . no
C155 C158 1.663(14) . no
C79 C80 1.495(5) . no
C155 C161 0.655(8) . no
C79 C81 1.484(6) . no
C155 C162 0.928(11) . no
C79 C82 1.518(5) . no
C155 C163 2.005(11) . no
C84 C86 1.509(4) . no
C155 C164 1.635(9) . no
C86 C87 1.557(4) . no
C156 C157 1.600(11) . no
C87 C88 1.524(5) . no
C156 C162 0.881(12) . no
C87 C89 1.507(5) . no
C156 C163 0.615(10) . no
C87 C90 1.521(4) . no
C156 C165 1.983(12) . no
C92 C94 1.508(4) . no
C157 C158 2.015(15) . no
C94 C95 1.540(4) . no
C157 C162 1.948(13) . no
C95 C96 1.522(5) . no
C157 C163 0.986(9) . no
C95 C97 1.499(5) . no
C157 C165 0.480(11) . no
C95 C98 1.523(4) . no
C157 C166 1.730(13) . no
C100 C102 1.534(4) . no
C158 C161 1.401(13) . no
C102 C103 1.536(4) . no
C158 C162 1.895(16) . no
C103 C104 1.523(5) . no
C158 C164 0.924(12) . no
C103 C105 1.531(4) . no
C158 C165 2.037(15) . no
C103 C106 1.521(5) . no
C158 C166 0.970(14) . no
C108 C110 1.510(4) . no
C159 C160 1.565(10) . no
C110 C111 1.548(4) . no
C161 C162 1.506(13) . no
C161 C164 1.096(8) . no
C162 C163 1.164(13) . no
C163 C165 1.387(11) . no
C164 C166 1.789(12) . no
C165 C166 1.644(13) . no
C14 H1 1.017(5) . no
C49 H51 0.949(3) . no
C16 H2 0.997(7) . no
C50 H52 0.968(3) . no
C16 H3 0.995(7) . no
C50 H53 0.959(3) . no
C16 H4 0.986(7) . no
C50 H54 0.951(4) . no
C17 H5 0.971(5) . no
C54 H55 0.964(3) . no
C17 H6 0.983(5) . no
C54 H56 0.975(3) . no
C17 H7 0.930(5) . no
C56 H57 0.967(3) . no
C18 H8 0.971(4) . no
C56 H58 0.968(3) . no
C18 H9 0.951(5) . no
C56 H59 0.946(3) . no
C18 H10 0.982(5) . no
C57 H60 0.976(4) . no
C22 H11 0.958(4) . no
C57 H61 0.954(3) . no
C22 H12 0.982(4) . no
C57 H62 0.955(3) . no
C24 H13 0.951(4) . no
C58 H63 0.951(3) . no
C24 H14 0.996(5) . no
C58 H64 0.959(3) . no
C24 H15 0.945(4) . no
C58 H65 0.966(4) . no
C25 H16 0.975(4) . no
C62 H66 0.973(3) . no
C25 H17 0.966(5) . no
C62 H67 0.979(3) . no
C25 H18 0.971(4) . no
C64 H68 0.957(4) . no
C26 H19 0.937(4) . no
C64 H69 0.944(3) . no
C26 H20 0.970(5) . no
C64 H70 0.980(4) . no
C26 H21 0.982(5) . no
C65 H71 0.974(4) . no
C30 H22 0.956(5) . no
C65 H72 0.962(4) . no
C30 H23 0.968(4) . no
C65 H73 0.964(3) . no
C32 H24 0.999(7) . no
C66 H74 0.926(3) . no
C32 H25 1.030(8) . no
C66 H75 0.978(4) . no
C32 H26 0.871(10) . no
C66 H76 0.987(4) . no
C33 H27 0.958(7) . no
C70 H77 0.978(3) . no
C33 H28 0.990(10) . no
C70 H78 0.968(3) . no
C33 H29 0.972(7) . no
C72 H79 0.962(3) . no
C34 H30 0.966(5) . no
C72 H80 0.949(4) . no
C34 H31 0.954(6) . no
C72 H81 0.969(4) . no
C34 H32 1.001(6) . no
C73 H82 0.980(4) . no
C38 H33 0.967(3) . no
C73 H83 0.955(3) . no
C38 H34 0.974(3) . no
C73 H84 0.943(4) . no
C40 H35 1.007(6) . no
C74 H85 0.959(4) . no
C40 H36 0.949(4) . no
C74 H86 0.949(5) . no
C40 H37 0.980(5) . no
C74 H87 0.970(4) . no
C41 H38 0.965(4) . no
C78 H88 0.968(3) . no
C41 H39 0.970(4) . no
C78 H89 0.968(3) . no
C41 H40 0.953(5) . no
C80 H90 0.954(4) . no
C42 H41 0.968(4) . no
C80 H91 0.974(4) . no
C42 H42 0.961(4) . no
C80 H92 0.966(6) . no
C42 H43 0.983(6) . no
C81 H93 0.965(5) . no
C46 H44 0.959(3) . no
C81 H94 0.975(7) . no
C46 H45 0.960(3) . no
C81 H95 0.980(4) . no
C48 H46 0.969(3) . no
C82 H96 0.955(4) . no
C48 H47 0.969(3) . no
C82 H97 0.983(4) . no
C48 H48 0.954(4) . no
C82 H98 0.964(5) . no
C49 H49 0.965(3) . no
C86 H99 0.967(3) . no
C49 H50 0.961(4) . no
C86 H100 0.965(3) . no
C88 H101 0.972(5) . no
C122 H151 0.964(4) . no
C88 H102 0.965(4) . no
C122 H152 0.957(3) . no
C88 H103 0.961(4) . no
C122 H153 0.964(3) . no
C89 H104 0.954(4) . no
C126 H154 0.962(3) . no
C89 H105 0.961(4) . no
C126 H155 0.971(3) . no
C89 H106 0.952(5) . no
C128 H156 0.959(4) . no
C90 H107 0.963(4) . no
C128 H157 0.974(4) . no
C90 H108 0.947(4) . no
C128 H158 0.957(3) . no
C90 H109 0.944(3) . no
C129 H159 0.977(3) . no
C94 H110 0.973(3) . no
C129 H160 0.960(4) . no
C94 H111 0.971(3) . no
C129 H161 0.947(3) . no
C96 H112 0.978(5) . no
C130 H162 0.952(3) . no
C96 H113 0.961(5) . no
C130 H163 0.949(4) . no
C96 H114 0.947(4) . no
C130 H164 0.969(4) . no
C97 H115 0.978(4) . no
C134 H165 0.958(3) . no
C97 H116 0.956(4) . no
C134 H166 0.966(3) . no
C97 H117 0.962(5) . no
C136 H167 0.968(4) . no
C98 H118 0.977(4) . no
C136 H168 0.963(4) . no
C98 H119 0.945(4) . no
C136 H169 0.967(4) . no
C98 H120 0.970(4) . no
C137 H170 0.954(4) . no
C102 H121 0.965(3) . no
C137 H171 0.967(4) . no
C102 H122 0.964(3) . no
C137 H172 0.963(4) . no
C104 H123 0.981(4) . no
C138 H173 0.963(4) . no
C104 H124 0.960(4) . no
C138 H174 0.963(4) . no
C104 H125 0.964(4) . no
C138 H175 0.962(4) . no
C105 H126 0.976(4) . no
C142 H176 0.972(4) . no
C105 H127 0.940(4) . no
C142 H177 0.981(4) . no
C105 H128 0.961(4) . no
C144 H178 0.952(4) . no
C106 H129 0.952(4) . no
C144 H179 0.967(5) . no
C106 H130 0.980(4) . no
C144 H180 0.961(4) . no
C106 H131 0.968(4) . no
C145 H181 0.988(5) . no
C110 H132 0.968(3) . no
C145 H182 0.969(4) . no
C110 H133 0.976(3) . no
C145 H183 0.964(5) . no
C112 H134 0.962(3) . no
C146 H184 1.006(4) . no
C112 H135 0.947(4) . no
C146 H185 0.951(4) . no
C112 H136 0.972(4) . no
C146 H186 0.935(4) . no
C113 H137 0.955(4) . no
C150 H187 0.972(3) . no
C113 H138 0.958(3) . no
C150 H188 0.975(3) . no
C113 H139 0.956(3) . no
C152 H189 0.963(4) . no
C114 H140 0.963(4) . no
C152 H190 0.961(4) . no
C114 H141 0.958(4) . no
C152 H191 0.965(4) . no
C114 H142 0.957(3) . no
C153 H192 0.971(4) . no
C118 H143 0.970(3) . no
C153 H193 0.957(4) . no
C118 H144 0.972(3) . no
C153 H194 0.968(4) . no
C120 H145 0.956(3) . no
C154 H195 0.968(4) . no
C120 H146 0.960(3) . no
C154 H196 0.952(4) . no
C120 H147 0.971(3) . no
C154 H197 0.961(5) . no
C121 H148 0.968(3) . no
C160 H7 1.504(9) 1_655 no
C121 H149 0.966(4) . no
C121 H150 0.940(4) . no
